data_2312590
loop_
_publ_author_name
'Bikzhanova, Galina A.'
'Guzei, Ilia A.'

_publ_section_title
;
 Coordination variety of phenyltetrazolato and dimethylamido ligands in
 dimeric Ti, Zr, and Ta complexes.
;
_journal_coeditor_code EF3059
_journal_issue 9
_journal_name_full 'Acta crystallographica. Section C, Structural chemistry'
_journal_paper_doi 10.1107/S2053229624007411
_journal_volume 80
_journal_year 2024
_chemical_formula_iupac '[Zr2 (C7 H5 N4)6 (C2 H6 N)2 (C2 H7 N)2], 1.118C6 H6, 0.382C H2 Cl2'
_chemical_formula_moiety 'C50 H56 N28 Zr2, 0.382(C H2 Cl2), 1.118(C6 H6)'
_chemical_formula_sum 'C57.09 H63.47 Cl0.76 N28 Zr2'
_chemical_formula_weight 1351.41
_chemical_name_systematic
;Bis(dimethylamido)-1\k<i>N</i>,2\k<i>N</i>-bis(dimethylamine)-1\k<i>N</i>,2\k<i>N</i>-tris(\m-5-phenyltetrazolato-1:2\k^2^<i>N</i>^2^:<i>N</i>^3^)tris(5-phenyltetrazolato)-1\k^2^<i>N</i>^2^;2\k^2^<i>N</i>^2^,<i>N</i>^3^-
dizirconium(III)]--benzene--dichloromethane (1/1.12/0.38)
;
_space_group_crystal_system triclinic
_space_group_IT_number 2
_space_group_name_Hall '-P 1'
_space_group_name_H-M_alt 'P -1'
_atom_sites_solution_hydrogens mixed
_atom_sites_solution_primary dual
_audit_creation_method
;
Olex2 1.5-dev
(compiled 2024.06.15 svn.r5e56dd67 for OlexSys, GUI svn.r6981)
;
_cell_angle_alpha 86.9020(10)
_cell_angle_beta 81.1540(10)
_cell_angle_gamma 89.9690(10)
_cell_formula_units_Z 4
_cell_length_a 13.9631(5)
_cell_length_b 16.7619(6)
_cell_length_c 27.3054(9)
_cell_measurement_reflns_used 7364
_cell_measurement_temperature 100
_cell_measurement_theta_max 26.390
_cell_measurement_theta_min 2.255
_cell_volume 6305.3(4)
_computing_cell_refinement
;
SAINT (Bruker, 2018)
;
_computing_data_collection
;
APEX3 (Bruker, 2018)
;
_computing_data_reduction
;
SAINT (Bruker, 2018)
;
_computing_molecular_graphics
;
OLEX2 (Dolomanov <i>et al.</i>, 2009)
;
_computing_publication_material
;
OLEX2 (Dolomanov <i>et al.</i>, 2009)
;
_computing_structure_refinement
;
SHELXL (Sheldrick, 2008)
;
_computing_structure_solution
;
olex2.solve (Bourhis <i>et al.</i>,  2015)
;
_diffrn_ambient_temperature 100
_diffrn_measured_fraction_theta_full 0.997
_diffrn_measured_fraction_theta_max 0.993
_diffrn_measurement_device_type 'Bruker SMART APEX CCD area detector'
_diffrn_measurement_method '\f and \w scans'
_diffrn_radiation_type MoK\a
_diffrn_radiation_wavelength 0.71073
_diffrn_reflns_av_R_equivalents 0.0396
_diffrn_reflns_av_unetI/netI 0.0435
_diffrn_reflns_limit_h_max 17
_diffrn_reflns_limit_h_min -17
_diffrn_reflns_limit_k_max 20
_diffrn_reflns_limit_k_min -20
_diffrn_reflns_limit_l_max 34
_diffrn_reflns_limit_l_min -34
_diffrn_reflns_number 70012
_diffrn_reflns_theta_full 25.242
_diffrn_reflns_theta_max 26.402
_diffrn_reflns_theta_min 1.551
_diffrn_source_current 40.0
_diffrn_source_power 1.6
_diffrn_source_voltage 40.0
_diffrn_standards_number 0
_exptl_absorpt_coefficient_mu 0.425
_exptl_absorpt_correction_T_max 0.7454
_exptl_absorpt_correction_T_min 0.5776
_exptl_absorpt_correction_type multi-scan
_exptl_absorpt_process_details
;
(SADABS; Bruker, 2018)
;
_exptl_crystal_colour black
_exptl_crystal_density_diffrn 1.424
_exptl_crystal_description block
_exptl_crystal_F_000 2780
_exptl_crystal_size_max 0.4
_exptl_crystal_size_mid 0.3
_exptl_crystal_size_min 0.2
_refine_diff_density_max 0.783
_refine_diff_density_min -0.983
_refine_ls_extinction_method none
_refine_ls_goodness_of_fit_ref 1.009
_refine_ls_hydrogen_treatment mixed
_refine_ls_matrix_type full
_refine_ls_number_parameters 1671
_refine_ls_number_reflns 25682
_refine_ls_number_restraints 67
_refine_ls_restrained_S_all 1.010
_refine_ls_R_factor_all 0.0520
_refine_ls_R_factor_gt 0.0386
_refine_ls_shift/su_max 0.002
_refine_ls_shift/su_mean 0.000
_refine_ls_structure_factor_coef Fsqd
_refine_ls_weighting_details 'w=1/[\s^2^(Fo^2^)+(0.0515P)^2^+3.6611P] where P=(Fo^2^+2Fc^2^)/3'
_refine_ls_weighting_scheme calc
_refine_ls_wR_factor_gt 0.0958
_refine_ls_wR_factor_ref 0.1026
_reflns_number_gt 20488
_reflns_number_total 25682
_reflns_threshold_expression 'I > 2\s(I)'
_cod_data_source_file ef3059.cif
_cod_data_source_block 2
_cod_database_code 2312590
_shelx_space_group_comment
;
The symmetry employed for this shelxl refinement is uniquely defined
by the following loop, which should always be used as a source of
symmetry information in preference to the above space-group names.
They are only intended as comments.
;
_shelx_estimated_absorpt_t_min 0.848
_shelx_estimated_absorpt_t_max 0.920

loop_
_space_group_symop_operation_xyz
'x, y, z'
'-x, -y, -z'

loop_
_atom_site_type_symbol
_atom_site_label
_atom_site_fract_x
_atom_site_fract_y
_atom_site_fract_z
_atom_site_U_iso_or_equiv
_atom_site_adp_type
_atom_site_calc_flag
_atom_site_occupancy
_atom_site_disorder_assembly
_atom_site_disorder_group
Zr Zr1 0.61268(2) 0.30119(2) 0.47371(2) 0.01542(6) Uani d 1 . .
Zr Zr2 0.34460(2) 0.20179(2) 0.42388(2) 0.01759(6) Uani d 1 . .
N N1 0.62854(13) 0.22073(11) 0.58320(7) 0.0208(4) Uani d 1 . .
N N2 0.60391(13) 0.20746(11) 0.53866(7) 0.0192(4) Uani d 1 . .
N N3 0.58410(14) 0.13076(11) 0.53494(7) 0.0234(4) Uani d 1 . .
N N4 0.59644(14) 0.09241(11) 0.57734(7) 0.0247(4) Uani d 1 . .
N N5 0.80075(14) 0.31034(12) 0.38630(7) 0.0229(4) Uani d 1 . .
N N6 0.70385(13) 0.31597(11) 0.39458(7) 0.0199(4) Uani d 1 . .
N N7 0.66779(14) 0.30315(12) 0.35321(7) 0.0241(4) Uani d 1 . .
N N8 0.74034(14) 0.28880(13) 0.31795(7) 0.0280(5) Uani d 1 . .
N N9 0.63792(14) 0.41426(11) 0.48542(7) 0.0210(4) Uani d 1 . .
N N10 0.77681(14) 0.27429(11) 0.48624(7) 0.0201(4) Uani d 1 . .
H H10 0.8031(17) 0.2918(15) 0.4576(7) 0.024 Uiso d 1 . .
N N11 0.41333(13) 0.31161(11) 0.55967(7) 0.0217(4) Uani d 1 . .
N N12 0.44930(13) 0.28982(11) 0.51454(7) 0.0194(4) Uani d 1 . .
N N13 0.38227(14) 0.25117(11) 0.49607(7) 0.0216(4) Uani d 1 . .
N N14 0.30044(14) 0.24728(11) 0.52818(7) 0.0230(4) Uani d 1 . .
N N15 0.52088(13) 0.42456(11) 0.39744(7) 0.0184(4) Uani d 1 . .
N N16 0.50747(13) 0.35138(10) 0.41900(7) 0.0174(4) Uani d 1 . .
N N17 0.43992(13) 0.31375(11) 0.39964(7) 0.0179(4) Uani d 1 . .
N N18 0.40824(13) 0.36086(11) 0.36503(7) 0.0191(4) Uani d 1 . .
N N19 0.65646(13) 0.14180(11) 0.41511(7) 0.0206(4) Uani d 1 . .
N N20 0.58099(13) 0.18582(11) 0.43214(7) 0.0192(4) Uani d 1 . .
N N21 0.50045(13) 0.15249(11) 0.42243(7) 0.0187(4) Uani d 1 . .
N N22 0.52220(13) 0.08542(11) 0.39893(7) 0.0202(4) Uani d 1 . .
N N23 0.21105(13) 0.28332(11) 0.42890(7) 0.0211(4) Uani d 1 . .
N N24 0.18528(14) 0.20888(11) 0.44746(7) 0.0232(4) Uani d 1 . .
N N25 0.09398(14) 0.20583(12) 0.46739(8) 0.0286(5) Uani d 1 . .
N N26 0.05718(14) 0.27850(13) 0.46227(8) 0.0300(5) Uani d 1 . .
N N27 0.32391(14) 0.07081(11) 0.45608(7) 0.0210(4) Uani d 1 . .
H H27 0.3670(16) 0.0447(14) 0.4388(9) 0.025 Uiso d 1 . .
N N28 0.36740(14) 0.18038(11) 0.35261(7) 0.0226(4) Uani d 1 . .
C C1 0.62307(16) 0.14830(13) 0.60612(8) 0.0205(5) Uani d 1 . .
C C2 0.64476(17) 0.13144(14) 0.65660(9) 0.0245(5) Uani d 1 . .
C C3 0.68779(19) 0.18972(15) 0.68025(9) 0.0294(6) Uani d 1 . .
H H3 0.703395 0.240413 0.663675 0.035 Uiso calc 1 . .
C C4 0.7082(2) 0.17444(17) 0.72797(10) 0.0363(6) Uani d 1 . .
H H4 0.737349 0.214607 0.744162 0.044 Uiso calc 1 . .
C C5 0.6858(2) 0.10033(18) 0.75192(10) 0.0396(7) Uani d 1 . .
H H5 0.699961 0.089655 0.784565 0.048 Uiso calc 1 . .
C C6 0.6433(2) 0.04215(17) 0.72872(10) 0.0386(7) Uani d 1 . .
H H6 0.628119 -0.008528 0.745401 0.046 Uiso calc 1 . .
C C7 0.62236(18) 0.05710(15) 0.68105(9) 0.0298(6) Uani d 1 . .
H H7 0.592866 0.016792 0.665115 0.036 Uiso calc 1 . .
C C8 0.82114(17) 0.29256(14) 0.33908(8) 0.0236(5) Uani d 1 . .
C C9 0.91872(18) 0.27617(15) 0.31423(9) 0.0266(5) Uani d 1 . .
C C10 0.9320(2) 0.22943(19) 0.27315(10) 0.0391(7) Uani d 1 . .
H H10A 0.877308 0.209749 0.260602 0.047 Uiso calc 1 . .
C C11 1.0243(2) 0.2115(2) 0.25055(11) 0.0468(8) Uani d 1 . .
H H11 1.032876 0.179091 0.222761 0.056 Uiso calc 1 . .
C C12 1.1038(2) 0.24065(19) 0.26823(10) 0.0414(7) Uani d 1 . .
H H12 1.167278 0.228665 0.252458 0.050 Uiso calc 1 . .
C C13 1.09133(19) 0.28737(18) 0.30897(10) 0.0368(6) Uani d 1 . .
H H13 1.146295 0.307683 0.320991 0.044 Uiso calc 1 . .
C C14 0.99937(18) 0.30453(15) 0.33219(10) 0.0302(6) Uani d 1 . .
H H14 0.991163 0.335800 0.360515 0.036 Uiso calc 1 . .
C C15 0.61138(17) 0.42062(14) 0.53901(9) 0.0253(5) Uani d 1 . .
H H15A 0.556837 0.457340 0.545566 0.038 Uiso calc 1 . .
H H15B 0.666914 0.440987 0.552688 0.038 Uiso calc 1 . .
H H15C 0.592614 0.367799 0.554675 0.038 Uiso calc 1 . .
C C16 0.6714(2) 0.48938(15) 0.45970(10) 0.0322(6) Uani d 1 . .
H H16A 0.688532 0.481604 0.424122 0.048 Uiso calc 1 . .
H H16B 0.728414 0.508270 0.472702 0.048 Uiso calc 1 . .
H H16C 0.619724 0.529058 0.464893 0.048 Uiso calc 1 . .
C C17 0.81005(17) 0.19055(14) 0.49107(9) 0.0240(5) Uani d 1 . .
H H17A 0.784073 0.167261 0.524132 0.036 Uiso calc 1 . .
H H17B 0.881037 0.189648 0.486494 0.036 Uiso calc 1 . .
H H17C 0.787000 0.159430 0.465770 0.036 Uiso calc 1 . .
C C18 0.81420(16) 0.32087(14) 0.52359(9) 0.0230(5) Uani d 1 . .
H H18A 0.807665 0.378037 0.515320 0.034 Uiso calc 1 . .
H H18B 0.882684 0.308321 0.523833 0.034 Uiso calc 1 . .
H H18C 0.777100 0.307216 0.556439 0.034 Uiso calc 1 . .
C C19 0.32131(16) 0.28518(13) 0.56707(9) 0.0222(5) Uani d 1 . .
C C20 0.24926(17) 0.29685(15) 0.61158(9) 0.0273(5) Uani d 1 . .
C C21 0.2758(2) 0.33139(18) 0.65243(11) 0.0449(8) Uani d 1 . .
H H21 0.340865 0.348642 0.651736 0.054 Uiso calc 1 . .
C C22 0.2078(3) 0.3409(2) 0.69446(13) 0.0580(10) Uani d 1 . .
H H22 0.226500 0.364496 0.722445 0.070 Uiso calc 1 . .
C C23 0.1142(2) 0.31654(19) 0.69568(13) 0.0534(9) Uani d 1 . .
H H23 0.067624 0.323399 0.724376 0.064 Uiso calc 1 . .
C C24 0.0873(2) 0.28183(19) 0.65500(12) 0.0465(8) Uani d 1 . .
H H24 0.022110 0.264904 0.655945 0.056 Uiso calc 1 . .
C C25 0.15409(19) 0.27145(17) 0.61302(11) 0.0376(6) Uani d 1 . .
H H25 0.135124 0.247138 0.585340 0.045 Uiso calc 1 . .
C C26 0.45857(16) 0.42866(13) 0.36455(8) 0.0184(4) Uani d 1 . .
C C27 0.44358(15) 0.49932(13) 0.33280(8) 0.0193(5) Uani d 1 . .
C C28 0.39002(16) 0.49213(14) 0.29410(8) 0.0222(5) Uani d 1 . .
H H28 0.364471 0.441574 0.288319 0.027 Uiso calc 1 . .
C C29 0.37408(17) 0.55839(14) 0.26418(9) 0.0258(5) Uani d 1 . .
H H29 0.337534 0.553296 0.237888 0.031 Uiso calc 1 . .
C C30 0.41116(18) 0.63209(15) 0.27240(9) 0.0273(5) Uani d 1 . .
H H30 0.400530 0.677472 0.251598 0.033 Uiso calc 1 . .
C C31 0.46386(18) 0.63978(14) 0.31100(9) 0.0261(5) Uani d 1 . .
H H31 0.488549 0.690593 0.316902 0.031 Uiso calc 1 . .
C C32 0.48054(16) 0.57368(13) 0.34089(9) 0.0218(5) Uani d 1 . .
H H32 0.517370 0.579034 0.367040 0.026 Uiso calc 1 . .
C C33 0.61834(16) 0.08062(13) 0.39496(8) 0.0184(4) Uani d 1 . .
C C34 0.67460(17) 0.01661(14) 0.36960(8) 0.0225(5) Uani d 1 . .
C C35 0.77428(19) 0.02168(17) 0.35880(11) 0.0397(7) Uani d 1 . .
H H35 0.807664 0.066366 0.368220 0.048 Uiso calc 1 . .
C C36 0.8254(2) -0.0390(2) 0.33407(14) 0.0563(10) Uani d 1 . .
H H36 0.894143 -0.036073 0.327002 0.068 Uiso calc 1 . .
C C37 0.7778(2) -0.10332(19) 0.31972(13) 0.0502(8) Uani d 1 . .
H H37 0.813340 -0.144104 0.302299 0.060 Uiso calc 1 . .
C C38 0.6789(2) -0.10855(16) 0.33056(11) 0.0379(7) Uani d 1 . .
H H38 0.645919 -0.153221 0.320852 0.046 Uiso calc 1 . .
C C39 0.62687(19) -0.04890(15) 0.35562(10) 0.0293(5) Uani d 1 . .
H H39 0.558279 -0.052895 0.363264 0.035 Uiso calc 1 . .
C C40 0.12978(16) 0.32573(14) 0.43856(9) 0.0225(5) Uani d 1 . .
C C41 0.11764(17) 0.41034(14) 0.42446(9) 0.0234(5) Uani d 1 . .
C C42 0.03013(19) 0.44829(16) 0.43942(10) 0.0342(6) Uani d 1 . .
H H42 -0.021270 0.419545 0.459662 0.041 Uiso calc 1 . .
C C43 0.0174(2) 0.52724(17) 0.42509(11) 0.0384(7) Uani d 1 . .
H H43 -0.042829 0.552410 0.435179 0.046 Uiso calc 1 . .
C C44 0.09181(19) 0.56970(15) 0.39622(10) 0.0313(6) Uani d 1 . .
H H44 0.083071 0.624206 0.386593 0.038 Uiso calc 1 . .
C C45 0.17932(18) 0.53285(15) 0.38124(9) 0.0285(5) Uani d 1 . .
H H45 0.230731 0.562235 0.361440 0.034 Uiso calc 1 . .
C C46 0.19222(17) 0.45358(14) 0.39496(9) 0.0253(5) Uani d 1 . .
H H46 0.252195 0.428424 0.384222 0.030 Uiso calc 1 . .
C C47 0.22943(18) 0.03270(15) 0.45250(11) 0.0339(6) Uani d 1 . .
H H47A 0.177429 0.059708 0.473496 0.051 Uiso calc 1 . .
H H47B 0.230662 -0.023785 0.463684 0.051 Uiso calc 1 . .
H H47C 0.217838 0.037037 0.417962 0.051 Uiso calc 1 . .
C C48 0.3456(2) 0.05685(15) 0.50735(9) 0.0310(6) Uani d 1 . .
H H48A 0.410200 0.078238 0.509243 0.047 Uiso calc 1 . .
H H48B 0.343922 -0.000647 0.516161 0.047 Uiso calc 1 . .
H H48C 0.297158 0.083740 0.530521 0.047 Uiso calc 1 . .
C C49 0.2814(2) 0.15562(18) 0.33299(11) 0.0402(7) Uani d 1 . .
H H49A 0.291653 0.102347 0.320083 0.060 Uiso calc 1 . .
H H49B 0.269383 0.193745 0.306165 0.060 Uiso calc 1 . .
H H49C 0.225463 0.154119 0.359524 0.060 Uiso calc 1 . .
C C50 0.45123(19) 0.18986(16) 0.31334(9) 0.0310(6) Uani d 1 . .
H H50A 0.436490 0.229191 0.287723 0.047 Uiso calc 1 . .
H H50B 0.466121 0.138440 0.298565 0.047 Uiso calc 1 . .
H H50C 0.507229 0.208300 0.327420 0.047 Uiso calc 1 . .
Zr Zr1A 0.37957(2) 0.70314(2) 0.04253(2) 0.01696(6) Uani d 1 . .
Zr Zr2A 0.64966(2) 0.80361(2) 0.09192(2) 0.01925(6) Uani d 1 . .
N N1A 0.36150(14) 0.77776(11) -0.06673(7) 0.0221(4) Uani d 1 . .
N N2A 0.38650(13) 0.79473(11) -0.02306(7) 0.0217(4) Uani d 1 . .
N N3A 0.41342(14) 0.87049(11) -0.02291(7) 0.0238(4) Uani d 1 . .
N N4A 0.40542(15) 0.90441(12) -0.06726(7) 0.0253(4) Uani d 1 . .
N N5A 0.20531(14) 0.64040(12) 0.12747(7) 0.0235(4) Uani d 1 . .
N N6A 0.28677(14) 0.68526(11) 0.11991(7) 0.0215(4) Uani d 1 . .
N N7A 0.31114(14) 0.70497(12) 0.16280(7) 0.0251(4) Uani d 1 . .
N N8A 0.24647(14) 0.67307(12) 0.19905(7) 0.0252(4) Uani d 1 . .
N N9A 0.36279(14) 0.59105(12) 0.02498(8) 0.0271(5) Uani d 1 . .
N N10A 0.21364(14) 0.72782(12) 0.03220(7) 0.0230(4) Uani d 1 . .
H H10B 0.1874(17) 0.7119(15) 0.0611(7) 0.028 Uiso d 1 . .
N N11A 0.47335(14) 0.58276(11) 0.12085(7) 0.0230(4) Uani d 1 . .
N N12A 0.48419(13) 0.65560(11) 0.09910(7) 0.0207(4) Uani d 1 . .
N N13A 0.55103(13) 0.69500(11) 0.11788(7) 0.0204(4) Uani d 1 . .
N N14A 0.58527(13) 0.64884(11) 0.15251(7) 0.0218(4) Uani d 1 . .
N N15A 0.57138(14) 0.68622(11) -0.04041(7) 0.0231(4) Uani d 1 . .
N N16A 0.54249(13) 0.71614(11) 0.00336(7) 0.0207(4) Uani d 1 . .
N N17A 0.61683(14) 0.74946(11) 0.01917(7) 0.0225(4) Uani d 1 . .
N N18A 0.69654(14) 0.74154(12) -0.01383(7) 0.0238(4) Uani d 1 . .
N N19A 0.34077(14) 0.86992(11) 0.09398(7) 0.0216(4) Uani d 1 . .
N N20A 0.41367(13) 0.82036(11) 0.08255(7) 0.0198(4) Uani d 1 . .
N N21A 0.49519(13) 0.85353(11) 0.09094(7) 0.0196(4) Uani d 1 . .
N N22A 0.47646(14) 0.92570(11) 0.10816(7) 0.0213(4) Uani d 1 . .
N N23A 0.77778(14) 0.71751(12) 0.08384(7) 0.0234(4) Uani d 1 . .
N N24A 0.80739(14) 0.79207(12) 0.06710(7) 0.0253(4) Uani d 1 . .
N N25A 0.89672(15) 0.79183(14) 0.04436(8) 0.0334(5) Uani d 1 . .
N N26A 0.92812(15) 0.71682(14) 0.04562(9) 0.0354(5) Uani d 1 . .
N N27A 0.67541(15) 0.93016(12) 0.05386(8) 0.0244(4) Uani d 1 . .
H H27A 0.6310(16) 0.9604(14) 0.0670(10) 0.029 Uiso d 1 . .
N N28A 0.63770(15) 0.82844(12) 0.16301(8) 0.0281(5) Uani d 1 . .
C C1A 0.37409(16) 0.84700(13) -0.09319(8) 0.0202(5) Uani d 1 . .
C C21A 0.51900(18) 0.43569(15) 0.17568(10) 0.0299(6) Uani d 1 . .
H H21A 0.482113 0.430854 0.149499 0.036 Uiso calc 1 . .
C C2A 0.35484(17) 0.85862(15) -0.14460(9) 0.0243(5) Uani d 1 . .
C C3A 0.31896(18) 0.79562(16) -0.16750(10) 0.0302(6) Uani d 1 . .
H H3A 0.306680 0.745332 -0.149869 0.036 Uiso calc 1 . .
C C4A 0.3010(2) 0.80564(18) -0.21580(10) 0.0368(6) Uani d 1 . .
H H4A 0.275770 0.762408 -0.231124 0.044 Uiso calc 1 . .
C C5A 0.3195(2) 0.87799(19) -0.24179(10) 0.0418(7) Uani d 1 . .
H H5A 0.307811 0.884380 -0.275138 0.050 Uiso calc 1 . .
C C6A 0.3550(2) 0.94122(18) -0.21960(10) 0.0406(7) Uani d 1 . .
H H6A 0.367136 0.991202 -0.237602 0.049 Uiso calc 1 . .
C C7A 0.37299(19) 0.93208(16) -0.17083(9) 0.0312(6) Uani d 1 . .
H H7A 0.397509 0.975675 -0.155544 0.037 Uiso calc 1 . .
C C8A 0.18268(16) 0.63352(13) 0.17671(8) 0.0216(5) Uani d 1 . .
C C9A 0.10072(17) 0.58678(14) 0.20418(9) 0.0232(5) Uani d 1 . .
C C10A 0.10237(18) 0.55922(15) 0.25292(9) 0.0271(5) Uani d 1 . .
H H10C 0.155284 0.572952 0.268998 0.033 Uiso calc 1 . .
C C11A 0.02767(19) 0.51193(15) 0.27831(9) 0.0306(6) Uani d 1 . .
H H11A 0.029839 0.492910 0.311535 0.037 Uiso calc 1 . .
C C12A -0.0499(2) 0.49240(16) 0.25541(10) 0.0341(6) Uani d 1 . .
H H12A -0.100673 0.459258 0.272646 0.041 Uiso calc 1 . .
C C13A -0.0536(2) 0.52101(17) 0.20758(10) 0.0362(6) Uani d 1 . .
H H13A -0.107957 0.508779 0.192213 0.043 Uiso calc 1 . .
C C14A 0.02166(19) 0.56767(16) 0.18156(10) 0.0311(6) Uani d 1 . .
H H14A 0.019086 0.586488 0.148340 0.037 Uiso calc 1 . .
C C15A 0.33493(19) 0.51583(14) 0.05217(10) 0.0309(6) Uani d 1 . .
H H15D 0.387914 0.477565 0.045879 0.046 Uiso calc 1 . .
H H15E 0.276807 0.494639 0.041229 0.046 Uiso calc 1 . .
H H15F 0.321248 0.524436 0.087771 0.046 Uiso calc 1 . .
C C16A 0.38255(19) 0.58051(16) -0.02858(10) 0.0328(6) Uani d 1 . .
H H16D 0.397973 0.632451 -0.046268 0.049 Uiso calc 1 . .
H H16E 0.325264 0.557511 -0.039371 0.049 Uiso calc 1 . .
H H16F 0.437627 0.544526 -0.035899 0.049 Uiso calc 1 . .
C C17A 0.17900(18) 0.81114(15) 0.02603(10) 0.0293(6) Uani d 1 . .
H H17D 0.203433 0.844212 0.050009 0.044 Uiso calc 1 . .
H H17E 0.107975 0.811461 0.031756 0.044 Uiso calc 1 . .
H H17F 0.202769 0.832661 -0.007734 0.044 Uiso calc 1 . .
C C18A 0.17712(17) 0.67913(14) -0.00470(9) 0.0270(5) Uani d 1 . .
H H18D 0.213647 0.692573 -0.037714 0.041 Uiso calc 1 . .
H H18E 0.108260 0.690248 -0.004885 0.041 Uiso calc 1 . .
H H18F 0.185254 0.622325 0.004062 0.041 Uiso calc 1 . .
C C19A 0.53665(16) 0.58033(14) 0.15330(8) 0.0217(5) Uani d 1 . .
C C20A 0.55593(17) 0.50953(14) 0.18418(9) 0.0240(5) Uani d 1 . .
C C22A 0.5357(2) 0.36906(16) 0.20516(11) 0.0360(6) Uani d 1 . .
H H22A 0.509589 0.318653 0.199486 0.043 Uiso calc 1 . .
C C23A 0.59041(19) 0.37576(16) 0.24297(10) 0.0335(6) Uani d 1 . .
H H23A 0.600926 0.330100 0.263572 0.040 Uiso calc 1 . .
C C24A 0.62965(18) 0.44862(15) 0.25077(9) 0.0301(6) Uani d 1 . .
H H24A 0.668468 0.452830 0.276209 0.036 Uiso calc 1 . .
C C25A 0.61248(17) 0.51586(15) 0.22145(9) 0.0254(5) Uani d 1 . .
H H25A 0.639370 0.566076 0.226882 0.030 Uiso calc 1 . .
C C26A 0.66635(17) 0.70236(13) -0.05005(8) 0.0216(5) Uani d 1 . .
C C27A 0.73017(18) 0.67617(14) -0.09393(9) 0.0262(5) Uani d 1 . .
C C28A 0.8295(2) 0.67398(18) -0.09588(10) 0.0390(7) Uani d 1 . .
H H28A 0.858220 0.691142 -0.068844 0.047 Uiso calc 1 . .
C C29A 0.8871(2) 0.6467(2) -0.13739(11) 0.0497(8) Uani d 1 . .
H H29A 0.955572 0.645890 -0.138982 0.060 Uiso calc 1 . .
C C30A 0.8459(2) 0.62070(18) -0.17630(11) 0.0485(8) Uani d 1 . .
H H30A 0.885906 0.600877 -0.204287 0.058 Uiso calc 1 . .
C C31A 0.7469(2) 0.62320(18) -0.17502(11) 0.0444(7) Uani d 1 . .
H H31A 0.718526 0.605926 -0.202127 0.053 Uiso calc 1 . .
C C32A 0.6894(2) 0.65118(16) -0.13376(10) 0.0346(6) Uani d 1 . .
H H32A 0.621172 0.653314 -0.132700 0.042 Uiso calc 1 . .
C C33A 0.38131(16) 0.93432(13) 0.10943(8) 0.0201(5) Uani d 1 . .
C C34A 0.32784(17) 1.00600(13) 0.12636(8) 0.0222(5) Uani d 1 . .
C C35A 0.2296(2) 1.01144(17) 0.12761(11) 0.0402(7) Uani d 1 . .
H H35A 0.194593 0.968197 0.117579 0.048 Uiso calc 1 . .
C C36A 0.1810(2) 1.07999(18) 0.14348(12) 0.0439(7) Uani d 1 . .
H H36A 0.112902 1.083376 0.144313 0.053 Uiso calc 1 . .
C C37A 0.2308(2) 1.14256(15) 0.15792(10) 0.0342(6) Uani d 1 . .
H H37A 0.197420 1.189515 0.168451 0.041 Uiso calc 1 . .
C C38A 0.3289(2) 1.13745(16) 0.15717(13) 0.0452(8) Uani d 1 . .
H H38A 0.363446 1.180879 0.167324 0.054 Uiso calc 1 . .
C C39A 0.3782(2) 1.06897(15) 0.14161(12) 0.0383(7) Uani d 1 . .
H H39A 0.446164 1.065362 0.141430 0.046 Uiso calc 1 . .
C C40A 0.85429(17) 0.67146(15) 0.06976(9) 0.0258(5) Uani d 1 . .
C C41A 0.85979(17) 0.58503(15) 0.07928(9) 0.0268(5) Uani d 1 . .
C C42A 0.94231(19) 0.54378(17) 0.05985(10) 0.0349(6) Uani d 1 . .
H H42A 0.994610 0.571691 0.039765 0.042 Uiso calc 1 . .
C C43A 0.9483(2) 0.46300(18) 0.06963(11) 0.0394(7) Uani d 1 . .
H H43A 1.005177 0.435365 0.056590 0.047 Uiso calc 1 . .
C C44A 0.8722(2) 0.42134(17) 0.09833(10) 0.0360(6) Uani d 1 . .
H H44A 0.876692 0.365294 0.104741 0.043 Uiso calc 1 . .
C C45A 0.78982(19) 0.46150(16) 0.11761(10) 0.0341(6) Uani d 1 . .
H H45A 0.737339 0.433206 0.137290 0.041 Uiso calc 1 . .
C C46A 0.78399(18) 0.54318(16) 0.10813(10) 0.0315(6) Uani d 1 . .
H H46A 0.727393 0.570811 0.121560 0.038 Uiso calc 1 . .
C C47A 0.76743(19) 0.96858(16) 0.06143(11) 0.0370(6) Uani d 1 . .
H H47D 0.772408 0.965700 0.096891 0.056 Uiso calc 1 . .
H H47E 0.768283 1.024653 0.049177 0.056 Uiso calc 1 . .
H H47F 0.822330 0.940722 0.043216 0.056 Uiso calc 1 . .
C C48A 0.6656(2) 0.93651(16) 0.00038(10) 0.0358(6) Uani d 1 . .
H H48D 0.716534 0.905255 -0.018410 0.054 Uiso calc 1 . .
H H48E 0.671755 0.992624 -0.011802 0.054 Uiso calc 1 . .
H H48F 0.601933 0.915820 -0.003919 0.054 Uiso calc 1 . .
C C49A 0.7266(2) 0.83834(19) 0.18419(11) 0.0434(7) Uani d 1 . .
H H49D 0.734186 0.792635 0.207185 0.065 Uiso calc 1 . .
H H49E 0.723058 0.887626 0.202101 0.065 Uiso calc 1 . .
H H49F 0.782328 0.841379 0.157488 0.065 Uiso calc 1 . .
C C50A 0.5533(2) 0.82403(17) 0.20201(10) 0.0367(6) Uani d 1 . .
H H50D 0.494760 0.815381 0.187230 0.055 Uiso calc 1 . .
H H50E 0.547571 0.874161 0.219072 0.055 Uiso calc 1 . .
H H50F 0.561024 0.779594 0.225881 0.055 Uiso calc 1 . .
Cl Cl1 0.9285(3) 1.1746(2) 0.11598(13) 0.0669(10) Uani d 0.357(2) A 2
Cl Cl2 1.0097(3) 1.0617(2) 0.04681(14) 0.0539(9) Uani d 0.357(2) A 2
C C25S 1.0205(7) 1.1567(6) 0.0675(4) 0.046(2) Uani d 0.357(2) A 2
H H25B 1.017704 1.196837 0.039794 0.056 Uiso calc 0.357(2) A 2
H H25C 1.084110 1.162264 0.078817 0.056 Uiso calc 0.357(2) A 2
Cl Cl3 1.0223(2) 0.79436(19) 0.14804(13) 0.0590(9) Uani d 0.406(2) B 1
Cl Cl4 1.0338(3) 0.8803(3) 0.23589(13) 0.0950(15) Uani d 0.406(2) B 1
C C26S 1.0943(6) 0.8270(7) 0.1895(4) 0.066(3) Uani d 0.406(2) B 1
H H26A 1.123951 0.779886 0.204610 0.079 Uiso calc 0.406(2) B 1
H H26B 1.147494 0.860559 0.170973 0.079 Uiso calc 0.406(2) B 1
C C1S 0.0684(2) -0.09231(18) 0.39313(12) 0.0429(7) Uani d 1 . .
H H1S 0.086158 -0.146729 0.397141 0.052 Uiso calc 1 . .
C C2S 0.0093(2) -0.05709(19) 0.43123(11) 0.0407(7) Uani d 1 . .
H H2S -0.014096 -0.087279 0.461119 0.049 Uiso calc 1 . .
C C3S -0.0151(2) 0.02124(19) 0.42557(12) 0.0435(7) Uani d 1 . .
H H3S -0.055299 0.045857 0.451685 0.052 Uiso calc 1 . .
C C4S 0.0184(2) 0.06485(19) 0.38206(15) 0.0526(9) Uani d 1 . .
H H4S 0.001858 0.119581 0.378283 0.063 Uiso calc 1 . .
C C5S 0.0759(2) 0.0288(2) 0.34410(12) 0.0540(9) Uani d 1 . .
H H5S 0.097930 0.058458 0.313819 0.065 Uiso calc 1 . .
C C6S 0.1015(2) -0.0497(2) 0.34990(12) 0.0480(8) Uani d 1 . .
H H6S 0.142055 -0.074367 0.323914 0.058 Uiso calc 1 . .
C C7S 0.9702(4) 1.1481(2) 0.07599(17) 0.0587(17) Uani d 0.643(2) A 1
H H7S 0.980292 1.196289 0.055897 0.070 Uiso calc 0.643(2) A 1
C C8S 1.0034(3) 1.0762(3) 0.05692(12) 0.064(3) Uani d 0.643(2) A 1
H H8S 1.036185 1.075226 0.023792 0.077 Uiso calc 0.643(2) A 1
C C9S 0.9886(3) 1.0056(2) 0.08633(14) 0.0489(12) Uani d 0.643(2) A 1
H H9S 1.011290 0.956472 0.073294 0.059 Uiso calc 0.643(2) A 1
C C10S 0.9406(2) 1.0070(2) 0.13480(13) 0.0542(13) Uani d 0.643(2) A 1
H H10S 0.930502 0.958779 0.154901 0.065 Uiso calc 0.643(2) A 1
C C11S 0.9074(3) 1.0789(3) 0.15388(12) 0.0531(13) Uani d 0.643(2) A 1
H H11S 0.874610 1.079842 0.187007 0.064 Uiso calc 0.643(2) A 1
C C12S 0.9222(3) 1.1494(2) 0.12447(18) 0.070(3) Uani d 0.643(2) A 1
H H12S 0.899503 1.198597 0.137506 0.083 Uiso calc 0.643(2) A 1
C C13S 0.9655(5) 0.9447(3) 0.21569(18) 0.0416(19) Uani d 0.357(2) A 2
H H13S 0.941996 0.987281 0.235680 0.050 Uiso calc 0.357(2) A 2
C C14S 0.9531(4) 0.9463(3) 0.16610(19) 0.0399(19) Uani d 0.357(2) A 2
H H14S 0.921088 0.990028 0.152208 0.048 Uiso calc 0.357(2) A 2
C C15S 0.9876(4) 0.8840(3) 0.13685(16) 0.0382(19) Uani d 0.357(2) A 2
H H15S 0.979083 0.885119 0.102958 0.046 Uiso calc 0.357(2) A 2
C C16S 1.0344(5) 0.8201(3) 0.1572(2) 0.052(4) Uani d 0.357(2) A 2
H H16S 1.057985 0.777462 0.137180 0.063 Uiso calc 0.357(2) A 2
C C17S 1.0469(5) 0.8184(3) 0.2068(2) 0.039(2) Uani d 0.357(2) A 2
H H17S 1.078894 0.774713 0.220652 0.047 Uiso calc 0.357(2) A 2
C C18S 1.0124(6) 0.8807(4) 0.23601(17) 0.039(3) Uani d 0.357(2) A 2
H H18S 1.020900 0.879622 0.269903 0.047 Uiso calc 0.357(2) A 2
C C19S 0.9980(10) 0.8603(8) 0.2339(4) 0.071(2) Uiso d 0.237(2) C 3
H H19S 0.983326 0.888421 0.263431 0.085 Uiso calc 0.237(2) C 3
C C20S 1.0894(9) 0.8676(8) 0.2055(5) 0.071(2) Uiso d 0.237(2) C 3
H H20S 1.137241 0.900686 0.215588 0.085 Uiso calc 0.237(2) C 3
C C21S 1.1109(7) 0.8265(9) 0.1624(5) 0.071(2) Uiso d 0.237(2) C 3
H H21S 1.173341 0.831460 0.142946 0.085 Uiso calc 0.237(2) C 3
C C22S 1.0409(10) 0.7781(9) 0.1476(4) 0.071(2) Uiso d 0.237(2) C 3
H H22S 1.055526 0.749970 0.118145 0.085 Uiso calc 0.237(2) C 3
C C23S 0.9494(8) 0.7708(7) 0.1761(5) 0.071(2) Uiso d 0.237(2) C 3
H H23S 0.901612 0.737704 0.165988 0.085 Uiso calc 0.237(2) C 3
C C24S 0.9280(7) 0.8119(8) 0.2192(4) 0.071(2) Uiso d 0.237(2) C 3
H H24S 0.865510 0.806929 0.238631 0.085 Uiso calc 0.237(2) C 3

loop_
_atom_site_aniso_label
_atom_site_aniso_U_11
_atom_site_aniso_U_22
_atom_site_aniso_U_33
_atom_site_aniso_U_12
_atom_site_aniso_U_13
_atom_site_aniso_U_23
Zr1 0.01761(11) 0.01427(11) 0.01456(11) -0.00046(8) -0.00293(8) -0.00102(8)
Zr2 0.01791(11) 0.01568(11) 0.01906(12) -0.00183(8) -0.00321(8) 0.00110(8)
N1 0.0238(10) 0.0195(10) 0.0190(10) 0.0019(8) -0.0030(8) 0.0000(8)
N2 0.0199(9) 0.0197(10) 0.0179(10) -0.0003(7) -0.0030(7) 0.0005(7)
N3 0.0271(10) 0.0204(10) 0.0226(11) -0.0037(8) -0.0047(8) 0.0026(8)
N4 0.0306(11) 0.0203(10) 0.0234(11) -0.0033(8) -0.0059(8) 0.0032(8)
N5 0.0228(10) 0.0252(11) 0.0199(10) -0.0013(8) -0.0010(8) -0.0004(8)
N6 0.0209(10) 0.0221(10) 0.0171(10) -0.0006(8) -0.0037(7) -0.0020(8)
N7 0.0252(10) 0.0311(11) 0.0166(10) 0.0003(8) -0.0045(8) -0.0024(8)
N8 0.0253(11) 0.0384(12) 0.0199(11) 0.0036(9) -0.0009(8) -0.0055(9)
N9 0.0238(10) 0.0169(10) 0.0230(10) -0.0004(8) -0.0052(8) -0.0024(8)
N10 0.0220(10) 0.0206(10) 0.0176(10) -0.0018(8) -0.0032(8) -0.0006(8)
N11 0.0209(10) 0.0243(10) 0.0193(10) 0.0012(8) -0.0009(8) -0.0033(8)
N12 0.0214(10) 0.0191(10) 0.0177(10) 0.0017(7) -0.0034(7) -0.0005(7)
N13 0.0249(10) 0.0195(10) 0.0193(10) -0.0010(8) -0.0012(8) 0.0012(8)
N14 0.0231(10) 0.0234(10) 0.0219(11) -0.0024(8) -0.0018(8) 0.0008(8)
N15 0.0201(9) 0.0160(9) 0.0185(10) 0.0004(7) -0.0019(7) 0.0008(7)
N16 0.0194(9) 0.0151(9) 0.0173(9) -0.0002(7) -0.0019(7) 0.0009(7)
N17 0.0189(9) 0.0159(9) 0.0186(10) -0.0006(7) -0.0033(7) 0.0021(7)
N18 0.0213(10) 0.0182(10) 0.0172(10) 0.0002(7) -0.0028(7) 0.0024(7)
N19 0.0231(10) 0.0197(10) 0.0202(10) 0.0026(8) -0.0057(8) -0.0028(8)
N20 0.0213(10) 0.0186(10) 0.0180(10) 0.0010(7) -0.0048(7) 0.0002(7)
N21 0.0220(10) 0.0158(9) 0.0184(10) -0.0023(7) -0.0034(7) -0.0010(7)
N22 0.0244(10) 0.0153(9) 0.0213(10) 0.0002(7) -0.0041(8) -0.0023(7)
N23 0.0211(10) 0.0199(10) 0.0226(10) -0.0024(8) -0.0048(8) 0.0009(8)
N24 0.0228(10) 0.0206(10) 0.0261(11) -0.0040(8) -0.0043(8) 0.0012(8)
N25 0.0231(11) 0.0275(11) 0.0336(12) -0.0024(8) 0.0004(9) 0.0010(9)
N26 0.0226(10) 0.0284(12) 0.0370(13) -0.0009(9) 0.0017(9) -0.0009(9)
N27 0.0215(10) 0.0183(10) 0.0230(11) -0.0019(8) -0.0036(8) 0.0012(8)
N28 0.0267(10) 0.0179(10) 0.0236(11) -0.0020(8) -0.0058(8) 0.0004(8)
C1 0.0190(11) 0.0207(12) 0.0210(12) 0.0021(9) -0.0017(9) 0.0018(9)
C2 0.0266(12) 0.0251(12) 0.0207(12) 0.0055(10) -0.0012(9) 0.0002(10)
C3 0.0389(15) 0.0270(13) 0.0228(13) 0.0072(11) -0.0062(11) -0.0012(10)
C4 0.0501(17) 0.0375(16) 0.0241(14) 0.0139(13) -0.0109(12) -0.0112(11)
C5 0.0525(18) 0.0486(18) 0.0172(13) 0.0188(14) -0.0050(12) 0.0013(12)
C6 0.0491(17) 0.0377(16) 0.0266(15) 0.0101(13) -0.0018(12) 0.0093(12)
C7 0.0343(14) 0.0287(14) 0.0246(13) 0.0018(11) -0.0013(10) 0.0054(10)
C8 0.0267(12) 0.0271(13) 0.0168(12) 0.0002(10) -0.0030(9) -0.0006(9)
C9 0.0286(13) 0.0310(14) 0.0193(12) 0.0047(10) -0.0016(10) 0.0000(10)
C10 0.0303(14) 0.062(2) 0.0260(14) 0.0050(13) -0.0055(11) -0.0115(13)
C11 0.0390(16) 0.077(2) 0.0253(15) 0.0158(15) -0.0040(12) -0.0189(15)
C12 0.0308(14) 0.068(2) 0.0244(14) 0.0133(14) -0.0003(11) -0.0034(13)
C13 0.0301(14) 0.0504(18) 0.0296(15) 0.0027(12) -0.0047(11) 0.0001(13)
C14 0.0324(14) 0.0317(14) 0.0265(14) 0.0002(11) -0.0046(11) -0.0010(11)
C15 0.0273(12) 0.0222(12) 0.0273(13) 0.0009(10) -0.0055(10) -0.0067(10)
C16 0.0398(15) 0.0215(13) 0.0374(15) -0.0085(11) -0.0144(12) 0.0031(11)
C17 0.0218(12) 0.0229(12) 0.0288(13) 0.0036(9) -0.0076(10) -0.0041(10)
C18 0.0221(12) 0.0247(12) 0.0230(12) -0.0010(9) -0.0052(9) -0.0039(9)
C19 0.0231(12) 0.0199(12) 0.0230(12) 0.0011(9) -0.0019(9) -0.0017(9)
C20 0.0242(12) 0.0256(13) 0.0299(14) 0.0046(10) 0.0036(10) -0.0037(10)
C21 0.0390(16) 0.0505(19) 0.0416(18) -0.0133(14) 0.0116(13) -0.0213(14)
C22 0.059(2) 0.064(2) 0.046(2) -0.0138(17) 0.0161(16) -0.0310(17)
C23 0.0473(19) 0.0483(19) 0.055(2) 0.0007(15) 0.0262(16) -0.0159(16)
C24 0.0222(14) 0.056(2) 0.056(2) 0.0024(13) 0.0082(13) -0.0007(16)
C25 0.0299(14) 0.0440(17) 0.0373(16) 0.0011(12) 0.0000(12) -0.0033(13)
C26 0.0200(11) 0.0180(11) 0.0163(11) 0.0015(9) 0.0001(8) -0.0004(9)
C27 0.0181(11) 0.0205(11) 0.0183(12) 0.0020(9) -0.0004(9) 0.0016(9)
C28 0.0221(12) 0.0218(12) 0.0224(12) -0.0006(9) -0.0026(9) 0.0001(9)
C29 0.0247(12) 0.0292(13) 0.0232(13) 0.0021(10) -0.0044(10) 0.0021(10)
C30 0.0304(13) 0.0245(13) 0.0247(13) 0.0059(10) -0.0003(10) 0.0066(10)
C31 0.0331(13) 0.0168(12) 0.0273(13) -0.0015(10) -0.0017(10) 0.0002(10)
C32 0.0232(12) 0.0220(12) 0.0196(12) -0.0019(9) -0.0012(9) -0.0005(9)
C33 0.0225(11) 0.0170(11) 0.0160(11) 0.0004(9) -0.0045(9) 0.0002(8)
C34 0.0270(12) 0.0215(12) 0.0200(12) 0.0061(9) -0.0067(9) -0.0026(9)
C35 0.0280(14) 0.0404(16) 0.0558(19) 0.0068(12) -0.0143(13) -0.0271(14)
C36 0.0302(16) 0.064(2) 0.082(3) 0.0179(15) -0.0168(16) -0.0430(19)
C37 0.0458(18) 0.0438(18) 0.069(2) 0.0206(14) -0.0223(16) -0.0329(16)
C38 0.0453(17) 0.0255(14) 0.0466(18) 0.0060(12) -0.0143(13) -0.0144(12)
C39 0.0327(14) 0.0235(13) 0.0328(14) 0.0035(10) -0.0071(11) -0.0059(10)
C40 0.0210(11) 0.0256(12) 0.0211(12) -0.0004(9) -0.0028(9) -0.0044(9)
C41 0.0246(12) 0.0253(12) 0.0213(12) 0.0009(9) -0.0057(9) -0.0046(9)
C42 0.0289(14) 0.0333(15) 0.0379(16) 0.0045(11) 0.0036(11) -0.0028(12)
C43 0.0333(15) 0.0363(16) 0.0451(17) 0.0135(12) -0.0023(12) -0.0080(13)
C44 0.0429(15) 0.0240(13) 0.0295(14) 0.0064(11) -0.0123(11) -0.0059(10)
C45 0.0319(13) 0.0263(13) 0.0288(14) -0.0009(10) -0.0097(11) -0.0008(10)
C46 0.0216(12) 0.0284(13) 0.0264(13) 0.0016(10) -0.0050(10) -0.0015(10)
C47 0.0257(13) 0.0202(13) 0.0556(18) -0.0052(10) -0.0094(12) 0.0073(12)
C48 0.0484(16) 0.0225(13) 0.0221(13) -0.0022(11) -0.0069(11) 0.0045(10)
C49 0.0321(15) 0.0516(18) 0.0414(17) 0.0023(13) -0.0129(12) -0.0205(14)
C50 0.0365(14) 0.0312(14) 0.0238(13) -0.0066(11) 0.0003(11) -0.0001(10)
Zr1A 0.01933(11) 0.01475(11) 0.01675(12) -0.00050(8) -0.00290(8) -0.00006(8)
Zr2A 0.01831(11) 0.01878(12) 0.02023(12) -0.00096(8) -0.00181(8) -0.00063(8)
N1A 0.0230(10) 0.0208(10) 0.0223(11) -0.0006(8) -0.0028(8) -0.0013(8)
N2A 0.0230(10) 0.0193(10) 0.0228(11) -0.0008(8) -0.0034(8) -0.0001(8)
N3A 0.0310(11) 0.0209(10) 0.0190(10) -0.0033(8) -0.0033(8) 0.0024(8)
N4A 0.0341(11) 0.0216(10) 0.0202(10) -0.0023(8) -0.0050(8) 0.0025(8)
N5A 0.0251(10) 0.0242(10) 0.0208(11) -0.0012(8) -0.0021(8) -0.0013(8)
N6A 0.0239(10) 0.0213(10) 0.0195(10) -0.0006(8) -0.0037(8) -0.0008(8)
N7A 0.0269(11) 0.0290(11) 0.0199(11) -0.0036(8) -0.0053(8) 0.0000(8)
N8A 0.0275(11) 0.0275(11) 0.0203(11) -0.0016(8) -0.0036(8) 0.0006(8)
N9A 0.0261(11) 0.0213(10) 0.0360(12) 0.0017(8) -0.0102(9) -0.0048(9)
N10A 0.0243(10) 0.0257(11) 0.0183(10) -0.0004(8) -0.0025(8) 0.0034(8)
N11A 0.0248(10) 0.0194(10) 0.0244(11) 0.0002(8) -0.0041(8) 0.0029(8)
N12A 0.0221(10) 0.0172(9) 0.0226(10) 0.0000(8) -0.0034(8) 0.0011(8)
N13A 0.0215(10) 0.0206(10) 0.0189(10) 0.0014(8) -0.0030(8) 0.0024(8)
N14A 0.0226(10) 0.0203(10) 0.0221(10) 0.0018(8) -0.0034(8) 0.0034(8)
N15A 0.0261(10) 0.0221(10) 0.0206(11) 0.0004(8) -0.0023(8) -0.0018(8)
N16A 0.0242(10) 0.0193(10) 0.0181(10) 0.0008(8) -0.0020(8) -0.0010(8)
N17A 0.0235(10) 0.0224(10) 0.0205(10) -0.0013(8) -0.0001(8) -0.0004(8)
N18A 0.0253(10) 0.0240(10) 0.0210(10) -0.0015(8) -0.0005(8) -0.0006(8)
N19A 0.0233(10) 0.0215(10) 0.0199(10) 0.0040(8) -0.0034(8) -0.0011(8)
N20A 0.0206(9) 0.0197(10) 0.0191(10) 0.0009(8) -0.0031(7) 0.0000(8)
N21A 0.0237(10) 0.0162(9) 0.0184(10) -0.0011(7) -0.0013(8) -0.0010(7)
N22A 0.0247(10) 0.0162(10) 0.0221(10) -0.0003(8) -0.0013(8) -0.0004(8)
N23A 0.0218(10) 0.0273(11) 0.0217(10) 0.0002(8) -0.0047(8) -0.0024(8)
N24A 0.0230(10) 0.0272(11) 0.0255(11) -0.0025(8) -0.0037(8) -0.0010(8)
N25A 0.0219(11) 0.0398(13) 0.0361(13) -0.0011(9) 0.0028(9) -0.0003(10)
N26A 0.0264(11) 0.0380(13) 0.0398(14) 0.0035(10) 0.0010(10) -0.0021(10)
N27A 0.0254(11) 0.0210(10) 0.0251(11) -0.0028(8) 0.0018(8) -0.0009(8)
N28A 0.0351(12) 0.0259(11) 0.0222(11) -0.0014(9) -0.0009(9) -0.0008(8)
C1A 0.0193(11) 0.0208(12) 0.0198(12) 0.0008(9) -0.0006(9) -0.0001(9)
C21A 0.0334(14) 0.0254(13) 0.0323(14) -0.0003(10) -0.0106(11) 0.0031(11)
C2A 0.0247(12) 0.0291(13) 0.0185(12) 0.0017(10) -0.0009(9) -0.0029(10)
C3A 0.0326(14) 0.0317(14) 0.0269(14) 0.0015(11) -0.0051(11) -0.0056(11)
C4A 0.0403(16) 0.0453(17) 0.0271(15) 0.0043(13) -0.0079(12) -0.0149(12)
C5A 0.0455(17) 0.061(2) 0.0195(14) 0.0090(14) -0.0066(12) -0.0062(13)
C6A 0.0524(18) 0.0445(17) 0.0233(14) 0.0025(14) -0.0034(12) 0.0061(12)
C7A 0.0385(15) 0.0324(14) 0.0221(13) -0.0022(11) -0.0040(11) 0.0006(10)
C8A 0.0261(12) 0.0195(11) 0.0188(12) 0.0026(9) -0.0025(9) -0.0009(9)
C9A 0.0276(12) 0.0204(12) 0.0205(12) -0.0003(9) 0.0004(9) -0.0035(9)
C10A 0.0295(13) 0.0290(13) 0.0222(13) -0.0020(10) -0.0020(10) -0.0022(10)
C11A 0.0387(15) 0.0291(14) 0.0221(13) -0.0030(11) 0.0012(11) -0.0011(10)
C12A 0.0374(15) 0.0314(14) 0.0307(15) -0.0107(11) 0.0041(11) -0.0046(11)
C13A 0.0337(15) 0.0410(16) 0.0345(16) -0.0110(12) -0.0048(12) -0.0074(12)
C14A 0.0374(14) 0.0344(14) 0.0222(13) -0.0081(11) -0.0067(11) -0.0011(11)
C15A 0.0333(14) 0.0194(12) 0.0409(16) -0.0009(10) -0.0082(11) -0.0026(11)
C16A 0.0327(14) 0.0274(14) 0.0397(16) -0.0044(11) -0.0105(12) 0.0008(11)
C17A 0.0265(13) 0.0297(14) 0.0344(15) 0.0069(10) -0.0106(11) -0.0084(11)
C18A 0.0228(12) 0.0250(13) 0.0340(14) -0.0027(10) -0.0062(10) -0.0030(10)
C19A 0.0215(11) 0.0220(12) 0.0211(12) 0.0025(9) -0.0019(9) 0.0010(9)
C20A 0.0227(12) 0.0230(12) 0.0251(13) 0.0030(9) -0.0017(9) 0.0035(10)
C22A 0.0415(16) 0.0236(13) 0.0441(17) 0.0009(11) -0.0124(13) 0.0040(12)
C23A 0.0391(15) 0.0282(14) 0.0322(15) 0.0084(11) -0.0065(11) 0.0094(11)
C24A 0.0304(13) 0.0350(14) 0.0249(13) 0.0061(11) -0.0063(10) 0.0030(11)
C25A 0.0269(12) 0.0253(13) 0.0235(13) 0.0032(10) -0.0028(10) 0.0011(10)
C26A 0.0264(12) 0.0169(11) 0.0208(12) 0.0012(9) -0.0014(9) -0.0009(9)
C27A 0.0327(13) 0.0196(12) 0.0241(13) 0.0036(10) 0.0023(10) 0.0000(10)
C28A 0.0340(15) 0.0561(19) 0.0262(14) 0.0110(13) -0.0040(11) 0.0015(13)
C29A 0.0386(17) 0.068(2) 0.0385(18) 0.0253(15) 0.0031(13) 0.0069(15)
C30A 0.067(2) 0.0395(17) 0.0324(17) 0.0182(15) 0.0127(15) -0.0022(13)
C31A 0.062(2) 0.0388(17) 0.0293(16) -0.0066(14) 0.0055(14) -0.0111(12)
C32A 0.0424(16) 0.0304(14) 0.0293(15) -0.0091(12) 0.0031(12) -0.0091(11)
C33A 0.0252(12) 0.0190(11) 0.0151(11) 0.0007(9) -0.0009(9) 0.0018(9)
C34A 0.0293(12) 0.0196(12) 0.0163(12) 0.0043(9) -0.0004(9) 0.0011(9)
C35A 0.0363(15) 0.0374(16) 0.0528(19) 0.0117(12) -0.0179(13) -0.0224(14)
C36A 0.0355(16) 0.0447(18) 0.056(2) 0.0209(13) -0.0160(14) -0.0208(15)
C37A 0.0465(16) 0.0230(13) 0.0298(14) 0.0116(11) 0.0046(12) -0.0012(11)
C38A 0.0422(17) 0.0196(14) 0.070(2) -0.0014(12) 0.0068(15) -0.0105(13)
C39A 0.0274(14) 0.0234(14) 0.061(2) -0.0012(11) 0.0053(13) -0.0091(13)
C40A 0.0197(12) 0.0338(14) 0.0247(13) 0.0040(10) -0.0045(9) -0.0050(10)
C41A 0.0253(12) 0.0331(14) 0.0239(13) 0.0057(10) -0.0079(10) -0.0065(10)
C42A 0.0314(14) 0.0413(16) 0.0315(15) 0.0109(12) -0.0023(11) -0.0063(12)
C43A 0.0370(15) 0.0473(18) 0.0342(16) 0.0177(13) -0.0040(12) -0.0093(13)
C44A 0.0453(16) 0.0329(15) 0.0346(15) 0.0105(12) -0.0181(13) -0.0108(12)
C45A 0.0328(14) 0.0328(15) 0.0386(16) 0.0030(11) -0.0111(12) -0.0039(12)
C46A 0.0279(13) 0.0332(14) 0.0340(15) 0.0083(11) -0.0053(11) -0.0058(11)
C47A 0.0282(14) 0.0276(14) 0.0529(18) -0.0076(11) 0.0006(12) 0.0003(12)
C48A 0.0554(18) 0.0248(13) 0.0247(14) -0.0030(12) 0.0014(12) 0.0016(10)
C49A 0.0457(17) 0.0542(19) 0.0311(16) -0.0053(14) -0.0043(13) -0.0134(13)
C50A 0.0453(16) 0.0364(15) 0.0255(14) -0.0032(12) 0.0039(12) -0.0021(11)
Cl1 0.077(2) 0.0678(19) 0.0477(17) 0.0210(15) 0.0134(15) 0.0055(15)
Cl2 0.061(2) 0.0524(16) 0.0445(15) -0.0176(14) 0.0021(13) -0.0008(13)
C25S 0.048(6) 0.051(6) 0.040(5) 0.011(5) -0.010(5) -0.002(4)
Cl3 0.0656(19) 0.0556(18) 0.0608(16) 0.0213(14) -0.0219(13) -0.0144(14)
Cl4 0.077(2) 0.157(4) 0.057(2) 0.022(2) -0.0135(16) -0.049(2)
C26S 0.044(6) 0.079(8) 0.078(8) 0.021(5) -0.008(5) -0.035(7)
C1S 0.0385(16) 0.0365(16) 0.058(2) 0.0031(13) -0.0189(14) -0.0094(14)
C2S 0.0341(15) 0.0507(19) 0.0380(17) -0.0108(13) -0.0093(12) 0.0028(14)
C3S 0.0302(15) 0.055(2) 0.0495(19) 0.0025(13) -0.0126(13) -0.0191(15)
C4S 0.0496(19) 0.0336(17) 0.084(3) -0.0050(14) -0.0389(19) -0.0006(17)
C5S 0.0379(17) 0.082(3) 0.0431(19) -0.0263(17) -0.0168(14) 0.0194(18)
C6S 0.0308(15) 0.075(2) 0.0408(18) -0.0004(15) -0.0075(13) -0.0202(17)
C7S 0.042(3) 0.068(4) 0.070(4) 0.005(3) -0.027(3) 0.010(3)
C8S 0.049(5) 0.083(5) 0.066(5) -0.007(4) -0.029(4) 0.008(4)
C9S 0.039(3) 0.054(3) 0.059(3) -0.001(2) -0.022(2) -0.016(2)
C10S 0.043(3) 0.062(3) 0.061(3) -0.014(2) -0.022(2) 0.006(2)
C11S 0.033(2) 0.081(3) 0.045(3) -0.005(2) 0.000(2) -0.012(2)
C12S 0.028(3) 0.096(6) 0.085(5) 0.005(3) -0.011(3) -0.005(4)
C13S 0.050(4) 0.033(3) 0.039(4) 0.005(3) 0.003(3) 0.000(3)
C14S 0.034(4) 0.040(5) 0.044(5) -0.005(3) -0.002(3) 0.005(4)
C15S 0.041(4) 0.042(5) 0.030(4) -0.013(4) -0.003(3) 0.000(3)
C16S 0.050(7) 0.048(8) 0.054(9) -0.008(6) 0.007(6) -0.005(6)
C17S 0.046(5) 0.034(4) 0.037(5) 0.008(3) -0.001(4) -0.002(3)
C18S 0.060(6) 0.031(4) 0.023(5) 0.010(4) 0.002(4) 0.000(3)

loop_
_atom_type_symbol
_atom_type_description
_atom_type_scat_dispersion_real
_atom_type_scat_dispersion_imag
_atom_type_scat_source
C C 0.0033 0.0016 'International Tables Vol C Tables 4.2.6.8 and 6.1.1.4'
H H 0.0000 0.0000 'International Tables Vol C Tables 4.2.6.8 and 6.1.1.4'
Cl Cl 0.1484 0.1585 'International Tables Vol C Tables 4.2.6.8 and 6.1.1.4'
N N 0.0061 0.0033 'International Tables Vol C Tables 4.2.6.8 and 6.1.1.4'
Zr Zr -2.9673 0.5597 'International Tables Vol C Tables 4.2.6.8 and 6.1.1.4'

loop_
_geom_angle_atom_site_label_1
_geom_angle_atom_site_label_2
_geom_angle_atom_site_label_3
_geom_angle_site_symmetry_1
_geom_angle_site_symmetry_3
_geom_angle
_geom_angle_publ_flag
N2 Zr1 N6 . . 134.97(7) ?
N2 Zr1 N10 . . 73.39(6) ?
N2 Zr1 N12 . . 70.76(6) ?
N2 Zr1 N16 . . 136.58(6) ?
N2 Zr1 N20 . . 80.56(6) ?
N6 Zr1 N10 . . 75.26(6) ?
N6 Zr1 N12 . . 141.40(6) ?
N6 Zr1 N16 . . 72.74(6) ?
N6 Zr1 N20 . . 73.79(6) ?
N9 Zr1 N2 . . 119.12(7) ?
N9 Zr1 N6 . . 90.53(7) ?
N9 Zr1 N10 . . 87.31(7) ?
N9 Zr1 N12 . . 99.17(7) ?
N9 Zr1 N16 . . 86.27(7) ?
N9 Zr1 N20 . . 160.32(7) ?
N12 Zr1 N10 . . 141.97(6) ?
N16 Zr1 N10 . . 147.26(6) ?
N16 Zr1 N12 . . 70.77(6) ?
N20 Zr1 N10 . . 99.73(6) ?
N20 Zr1 N12 . . 86.62(6) ?
N20 Zr1 N16 . . 77.86(6) ?
N13 Zr2 N21 . . 79.81(7) ?
N13 Zr2 N27 . . 94.79(7) ?
N17 Zr2 N13 . . 74.01(6) ?
N17 Zr2 N21 . . 77.41(6) ?
N17 Zr2 N27 . . 151.53(6) ?
N23 Zr2 N13 . . 89.81(7) ?
N23 Zr2 N17 . . 88.12(6) ?
N23 Zr2 N21 . . 164.03(6) ?
N23 Zr2 N27 . . 118.47(7) ?
N24 Zr2 N13 . . 94.29(7) ?
N24 Zr2 N17 . . 122.35(7) ?
N24 Zr2 N21 . . 157.26(7) ?
N24 Zr2 N23 . . 34.62(6) ?
N24 Zr2 N27 . . 83.88(7) ?
N27 Zr2 N21 . . 74.84(6) ?
N28 Zr2 N13 . . 155.40(7) ?
N28 Zr2 N17 . . 84.68(7) ?
N28 Zr2 N21 . . 83.74(7) ?
N28 Zr2 N23 . . 101.82(7) ?
N28 Zr2 N24 . . 107.64(8) ?
N28 Zr2 N27 . . 98.43(7) ?
C1 N1 N2 . . 103.28(18) ?
N1 N2 Zr1 . . 124.70(14) ?
N3 N2 Zr1 . . 123.62(14) ?
N3 N2 N1 . . 111.29(17) ?
N2 N3 N4 . . 107.58(18) ?
N3 N4 C1 . . 105.93(18) ?
C8 N5 N6 . . 104.20(18) ?
N5 N6 Zr1 . . 122.93(13) ?
N7 N6 Zr1 . . 123.18(14) ?
N7 N6 N5 . . 110.12(18) ?
N8 N7 N6 . . 108.37(18) ?
N7 N8 C8 . . 105.84(19) ?
C15 N9 Zr1 . . 105.05(14) ?
C16 N9 Zr1 . . 142.02(17) ?
C16 N9 C15 . . 112.93(19) ?
Zr1 N10 H10 . . 95.9(17) ?
C17 N10 Zr1 . . 119.92(13) ?
C17 N10 H10 . . 105.3(18) ?
C18 N10 Zr1 . . 116.27(14) ?
C18 N10 H10 . . 108.6(18) ?
C18 N10 C17 . . 108.88(17) ?
N12 N11 C19 . . 104.57(18) ?
N11 N12 Zr1 . . 127.83(14) ?
N13 N12 Zr1 . . 122.40(14) ?
N13 N12 N11 . . 109.37(17) ?
N12 N13 Zr2 . . 143.33(15) ?
N12 N13 N14 . . 110.20(18) ?
N14 N13 Zr2 . . 105.68(13) ?
N13 N14 C19 . . 104.20(18) ?
N16 N15 C26 . . 104.27(17) ?
N15 N16 Zr1 . . 120.39(13) ?
N17 N16 Zr1 . . 129.65(13) ?
N17 N16 N15 . . 109.33(16) ?
N16 N17 Zr2 . . 134.22(13) ?
N16 N17 N18 . . 110.00(17) ?
N18 N17 Zr2 . . 114.01(13) ?
N17 N18 C26 . . 104.36(17) ?
N20 N19 C33 . . 104.64(18) ?
N19 N20 Zr1 . . 117.06(13) ?
N21 N20 Zr1 . . 133.38(14) ?
N21 N20 N19 . . 109.53(17) ?
N20 N21 Zr2 . . 131.62(14) ?
N20 N21 N22 . . 109.52(17) ?
N22 N21 Zr2 . . 117.40(13) ?
C33 N22 N21 . . 104.26(18) ?
N24 N23 Zr2 . . 69.49(11) ?
C40 N23 Zr2 . . 171.55(16) ?
C40 N23 N24 . . 104.30(18) ?
N23 N24 Zr2 . . 75.89(11) ?
N25 N24 Zr2 . . 170.93(16) ?
N25 N24 N23 . . 111.00(18) ?
N24 N25 N26 . . 107.97(18) ?
N25 N26 C40 . . 106.70(19) ?
Zr2 N27 H27 . . 105.1(18) ?
C47 N27 Zr2 . . 115.91(14) ?
C47 N27 H27 . . 106.9(18) ?
C48 N27 Zr2 . . 115.04(14) ?
C48 N27 H27 . . 103.6(18) ?
C48 N27 C47 . . 109.16(19) ?
C49 N28 Zr2 . . 114.57(16) ?
C49 N28 C50 . . 111.3(2) ?
C50 N28 Zr2 . . 133.88(16) ?
N1 C1 N4 . . 111.9(2) ?
N1 C1 C2 . . 124.0(2) ?
N4 C1 C2 . . 124.0(2) ?
C3 C2 C1 . . 119.9(2) ?
C3 C2 C7 . . 119.6(2) ?
C7 C2 C1 . . 120.5(2) ?
C2 C3 H3 . . 119.8 ?
C2 C3 C4 . . 120.3(2) ?
C4 C3 H3 . . 119.8 ?
C3 C4 H4 . . 120.2 ?
C5 C4 C3 . . 119.7(3) ?
C5 C4 H4 . . 120.2 ?
C4 C5 H5 . . 119.8 ?
C6 C5 C4 . . 120.4(2) ?
C6 C5 H5 . . 119.8 ?
C5 C6 H6 . . 119.9 ?
C5 C6 C7 . . 120.3(3) ?
C7 C6 H6 . . 119.9 ?
C2 C7 H7 . . 120.1 ?
C6 C7 C2 . . 119.8(3) ?
C6 C7 H7 . . 120.1 ?
N5 C8 N8 . . 111.5(2) ?
N5 C8 C9 . . 123.7(2) ?
N8 C8 C9 . . 124.8(2) ?
C10 C9 C8 . . 120.1(2) ?
C14 C9 C8 . . 120.6(2) ?
C14 C9 C10 . . 119.2(2) ?
C9 C10 H10A . . 119.8 ?
C11 C10 C9 . . 120.3(3) ?
C11 C10 H10A . . 119.8 ?
C10 C11 H11 . . 119.9 ?
C12 C11 C10 . . 120.1(3) ?
C12 C11 H11 . . 119.9 ?
C11 C12 H12 . . 120.0 ?
C11 C12 C13 . . 120.0(3) ?
C13 C12 H12 . . 120.0 ?
C12 C13 H13 . . 119.9 ?
C14 C13 C12 . . 120.2(3) ?
C14 C13 H13 . . 119.9 ?
C9 C14 H14 . . 119.9 ?
C13 C14 C9 . . 120.1(3) ?
C13 C14 H14 . . 119.9 ?
N9 C15 H15A . . 109.5 ?
N9 C15 H15B . . 109.5 ?
N9 C15 H15C . . 109.5 ?
H15A C15 H15B . . 109.5 ?
H15A C15 H15C . . 109.5 ?
H15B C15 H15C . . 109.5 ?
N9 C16 H16A . . 109.5 ?
N9 C16 H16B . . 109.5 ?
N9 C16 H16C . . 109.5 ?
H16A C16 H16B . . 109.5 ?
H16A C16 H16C . . 109.5 ?
H16B C16 H16C . . 109.5 ?
N10 C17 H17A . . 109.5 ?
N10 C17 H17B . . 109.5 ?
N10 C17 H17C . . 109.5 ?
H17A C17 H17B . . 109.5 ?
H17A C17 H17C . . 109.5 ?
H17B C17 H17C . . 109.5 ?
N10 C18 H18A . . 109.5 ?
N10 C18 H18B . . 109.5 ?
N10 C18 H18C . . 109.5 ?
H18A C18 H18B . . 109.5 ?
H18A C18 H18C . . 109.5 ?
H18B C18 H18C . . 109.5 ?
N11 C19 C20 . . 125.7(2) ?
N14 C19 N11 . . 111.6(2) ?
N14 C19 C20 . . 122.7(2) ?
C21 C20 C19 . . 120.7(2) ?
C21 C20 C25 . . 119.5(2) ?
C25 C20 C19 . . 119.8(2) ?
C20 C21 H21 . . 119.9 ?
C20 C21 C22 . . 120.2(3) ?
C22 C21 H21 . . 119.9 ?
C21 C22 H22 . . 119.9 ?
C23 C22 C21 . . 120.2(3) ?
C23 C22 H22 . . 119.9 ?
C22 C23 H23 . . 120.1 ?
C22 C23 C24 . . 119.7(3) ?
C24 C23 H23 . . 120.1 ?
C23 C24 H24 . . 119.6 ?
C25 C24 C23 . . 120.8(3) ?
C25 C24 H24 . . 119.6 ?
C20 C25 H25 . . 120.3 ?
C24 C25 C20 . . 119.5(3) ?
C24 C25 H25 . . 120.3 ?
N15 C26 C27 . . 124.95(19) ?
N18 C26 N15 . . 112.05(18) ?
N18 C26 C27 . . 123.0(2) ?
C28 C27 C26 . . 119.4(2) ?
C32 C27 C26 . . 121.3(2) ?
C32 C27 C28 . . 119.4(2) ?
C27 C28 H28 . . 119.9 ?
C29 C28 C27 . . 120.1(2) ?
C29 C28 H28 . . 119.9 ?
C28 C29 H29 . . 119.9 ?
C28 C29 C30 . . 120.2(2) ?
C30 C29 H29 . . 119.9 ?
C29 C30 H30 . . 120.0 ?
C29 C30 C31 . . 120.0(2) ?
C31 C30 H30 . . 120.0 ?
C30 C31 H31 . . 119.9 ?
C32 C31 C30 . . 120.1(2) ?
C32 C31 H31 . . 119.9 ?
C27 C32 H32 . . 119.9 ?
C31 C32 C27 . . 120.2(2) ?
C31 C32 H32 . . 119.9 ?
N19 C33 C34 . . 124.9(2) ?
N22 C33 N19 . . 112.1(2) ?
N22 C33 C34 . . 123.1(2) ?
C35 C34 C33 . . 120.7(2) ?
C35 C34 C39 . . 119.6(2) ?
C39 C34 C33 . . 119.6(2) ?
C34 C35 H35 . . 120.3 ?
C34 C35 C36 . . 119.5(3) ?
C36 C35 H35 . . 120.3 ?
C35 C36 H36 . . 119.6 ?
C37 C36 C35 . . 120.7(3) ?
C37 C36 H36 . . 119.6 ?
C36 C37 H37 . . 120.1 ?
C38 C37 C36 . . 119.9(3) ?
C38 C37 H37 . . 120.1 ?
C37 C38 H38 . . 119.9 ?
C37 C38 C39 . . 120.2(3) ?
C39 C38 H38 . . 119.9 ?
C34 C39 H39 . . 119.9 ?
C38 C39 C34 . . 120.2(2) ?
C38 C39 H39 . . 119.9 ?
N23 C40 N26 . . 110.0(2) ?
N23 C40 C41 . . 126.4(2) ?
N26 C40 C41 . . 123.5(2) ?
C42 C41 C40 . . 120.3(2) ?
C46 C41 C40 . . 120.8(2) ?
C46 C41 C42 . . 118.9(2) ?
C41 C42 H42 . . 119.7 ?
C43 C42 C41 . . 120.6(2) ?
C43 C42 H42 . . 119.7 ?
C42 C43 H43 . . 119.9 ?
C44 C43 C42 . . 120.2(3) ?
C44 C43 H43 . . 119.9 ?
C43 C44 H44 . . 120.1 ?
C43 C44 C45 . . 119.9(2) ?
C45 C44 H44 . . 120.1 ?
C44 C45 H45 . . 119.9 ?
C46 C45 C44 . . 120.3(2) ?
C46 C45 H45 . . 119.9 ?
C41 C46 H46 . . 119.9 ?
C45 C46 C41 . . 120.2(2) ?
C45 C46 H46 . . 119.9 ?
N27 C47 H47A . . 109.5 ?
N27 C47 H47B . . 109.5 ?
N27 C47 H47C . . 109.5 ?
H47A C47 H47B . . 109.5 ?
H47A C47 H47C . . 109.5 ?
H47B C47 H47C . . 109.5 ?
N27 C48 H48A . . 109.5 ?
N27 C48 H48B . . 109.5 ?
N27 C48 H48C . . 109.5 ?
H48A C48 H48B . . 109.5 ?
H48A C48 H48C . . 109.5 ?
H48B C48 H48C . . 109.5 ?
N28 C49 H49A . . 109.5 ?
N28 C49 H49B . . 109.5 ?
N28 C49 H49C . . 109.5 ?
H49A C49 H49B . . 109.5 ?
H49A C49 H49C . . 109.5 ?
H49B C49 H49C . . 109.5 ?
N28 C50 H50A . . 109.5 ?
N28 C50 H50B . . 109.5 ?
N28 C50 H50C . . 109.5 ?
H50A C50 H50B . . 109.5 ?
H50A C50 H50C . . 109.5 ?
H50B C50 H50C . . 109.5 ?
N2A Zr1A N6A . . 135.77(7) ?
N2A Zr1A N10A . . 74.36(7) ?
N2A Zr1A N12A . . 137.39(6) ?
N2A Zr1A N16A . . 71.45(6) ?
N2A Zr1A N20A . . 80.57(7) ?
N6A Zr1A N10A . . 72.87(7) ?
N6A Zr1A N12A . . 72.47(7) ?
N6A Zr1A N16A . . 141.64(7) ?
N6A Zr1A N20A . . 76.90(6) ?
N9A Zr1A N2A . . 114.04(8) ?
N9A Zr1A N6A . . 94.15(8) ?
N9A Zr1A N10A . . 88.78(7) ?
N9A Zr1A N12A . . 88.63(7) ?
N9A Zr1A N16A . . 95.60(8) ?
N9A Zr1A N20A . . 164.65(7) ?
N12A Zr1A N10A . . 144.95(6) ?
N16A Zr1A N10A . . 144.23(6) ?
N16A Zr1A N12A . . 70.78(6) ?
N16A Zr1A N20A . . 84.41(6) ?
N20A Zr1A N10A . . 100.20(7) ?
N20A Zr1A N12A . . 76.85(6) ?
N13A Zr2A N17A . . 74.78(7) ?
N13A Zr2A N21A . . 76.58(6) ?
N13A Zr2A N27A . . 151.06(7) ?
N21A Zr2A N17A . . 80.90(7) ?
N23A Zr2A N13A . . 87.66(7) ?
N23A Zr2A N17A . . 83.96(7) ?
N23A Zr2A N21A . . 160.50(7) ?
N23A Zr2A N27A . . 117.29(7) ?
N24A Zr2A N13A . . 122.34(7) ?
N24A Zr2A N17A . . 90.66(7) ?
N24A Zr2A N21A . . 156.60(7) ?
N24A Zr2A N23A . . 34.83(7) ?
N24A Zr2A N27A . . 82.91(7) ?
N27A Zr2A N17A . . 92.54(7) ?
N27A Zr2A N21A . . 75.76(7) ?
N28A Zr2A N13A . . 86.95(8) ?
N28A Zr2A N17A . . 160.63(8) ?
N28A Zr2A N21A . . 88.76(8) ?
N28A Zr2A N23A . . 101.97(8) ?
N28A Zr2A N24A . . 104.79(8) ?
N28A Zr2A N27A . . 100.78(8) ?
C1A N1A N2A . . 103.40(18) ?
N1A N2A Zr1A . . 123.14(14) ?
N3A N2A Zr1A . . 125.37(15) ?
N3A N2A N1A . . 111.47(18) ?
N2A N3A N4A . . 107.23(18) ?
N3A N4A C1A . . 106.12(18) ?
C8A N5A N6A . . 103.64(18) ?
N5A N6A Zr1A . . 121.77(14) ?
N7A N6A Zr1A . . 126.71(14) ?
N7A N6A N5A . . 110.71(18) ?
N8A N7A N6A . . 108.19(18) ?
N7A N8A C8A . . 105.85(19) ?
C15A N9A Zr1A . . 135.77(17) ?
C15A N9A C16A . . 110.9(2) ?
C16A N9A Zr1A . . 113.32(15) ?
Zr1A N10A H10B . . 97.7(18) ?
C17A N10A Zr1A . . 120.15(14) ?
C17A N10A H10B . . 104.6(18) ?
C18A N10A Zr1A . . 114.89(15) ?
C18A N10A H10B . . 109.3(18) ?
C18A N10A C17A . . 108.66(18) ?
N12A N11A C19A . . 104.34(18) ?
N11A N12A Zr1A . . 121.09(14) ?
N13A N12A Zr1A . . 129.15(14) ?
N13A N12A N11A . . 109.39(17) ?
N12A N13A Zr2A . . 135.17(14) ?
N12A N13A N14A . . 110.03(17) ?
N14A N13A Zr2A . . 112.03(13) ?
C19A N14A N13A . . 103.92(18) ?
N16A N15A C26A . . 104.48(18) ?
N15A N16A Zr1A . . 121.02(14) ?
N17A N16A Zr1A . . 129.28(14) ?
N17A N16A N15A . . 109.69(18) ?
N16A N17A Zr2A . . 137.44(15) ?
N16A N17A N18A . . 109.70(18) ?
N18A N17A Zr2A . . 112.34(14) ?
N17A N18A C26A . . 104.23(18) ?
N20A N19A C33A . . 104.74(18) ?
N19A N20A Zr1A . . 116.80(14) ?
N21A N20A Zr1A . . 133.03(14) ?
N21A N20A N19A . . 109.55(18) ?
N20A N21A Zr2A . . 132.39(14) ?
N20A N21A N22A . . 109.38(18) ?
N22A N21A Zr2A . . 117.53(14) ?
C33A N22A N21A . . 104.56(18) ?
N24A N23A Zr2A . . 69.52(12) ?
C40A N23A Zr2A . . 168.90(17) ?
C40A N23A N24A . . 104.53(19) ?
N23A N24A Zr2A . . 75.64(12) ?
N25A N24A Zr2A . . 168.83(17) ?
N25A N24A N23A . . 110.8(2) ?
N24A N25A N26A . . 108.0(2) ?
N25A N26A C40A . . 106.9(2) ?
Zr2A N27A H27A . . 108.1(19) ?
C47A N27A Zr2A . . 114.18(15) ?
C47A N27A H27A . . 105.0(18) ?
C47A N27A C48A . . 109.9(2) ?
C48A N27A Zr2A . . 115.15(15) ?
C48A N27A H27A . . 103.3(19) ?
C49A N28A Zr2A . . 118.14(17) ?
C50A N28A Zr2A . . 130.06(18) ?
C50A N28A C49A . . 110.7(2) ?
N1A C1A N4A . . 111.8(2) ?
N1A C1A C2A . . 123.8(2) ?
N4A C1A C2A . . 124.4(2) ?
C20A C21A H21A . . 119.9 ?
C22A C21A H21A . . 119.9 ?
C22A C21A C20A . . 120.2(2) ?
C3A C2A C1A . . 119.8(2) ?
C3A C2A C7A . . 119.4(2) ?
C7A C2A C1A . . 120.8(2) ?
C2A C3A H3A . . 119.8 ?
C4A C3A C2A . . 120.3(3) ?
C4A C3A H3A . . 119.8 ?
C3A C4A H4A . . 119.9 ?
C5A C4A C3A . . 120.2(3) ?
C5A C4A H4A . . 119.9 ?
C4A C5A H5A . . 119.9 ?
C4A C5A C6A . . 120.2(3) ?
C6A C5A H5A . . 119.9 ?
C5A C6A H6A . . 119.9 ?
C5A C6A C7A . . 120.2(3) ?
C7A C6A H6A . . 119.9 ?
C2A C7A H7A . . 120.2 ?
C6A C7A C2A . . 119.6(3) ?
C6A C7A H7A . . 120.2 ?
N5A C8A N8A . . 111.6(2) ?
N5A C8A C9A . . 125.1(2) ?
N8A C8A C9A . . 123.2(2) ?
C10A C9A C8A . . 120.2(2) ?
C10A C9A C14A . . 119.0(2) ?
C14A C9A C8A . . 120.8(2) ?
C9A C10A H10C . . 119.7 ?
C11A C10A C9A . . 120.7(2) ?
C11A C10A H10C . . 119.7 ?
C10A C11A H11A . . 120.0 ?
C12A C11A C10A . . 120.0(2) ?
C12A C11A H11A . . 120.0 ?
C11A C12A H12A . . 120.1 ?
C13A C12A C11A . . 119.9(2) ?
C13A C12A H12A . . 120.1 ?
C12A C13A H13A . . 119.7 ?
C12A C13A C14A . . 120.5(2) ?
C14A C13A H13A . . 119.7 ?
C9A C14A H14A . . 120.0 ?
C13A C14A C9A . . 119.9(2) ?
C13A C14A H14A . . 120.0 ?
N9A C15A H15D . . 109.5 ?
N9A C15A H15E . . 109.5 ?
N9A C15A H15F . . 109.5 ?
H15D C15A H15E . . 109.5 ?
H15D C15A H15F . . 109.5 ?
H15E C15A H15F . . 109.5 ?
N9A C16A H16D . . 109.5 ?
N9A C16A H16E . . 109.5 ?
N9A C16A H16F . . 109.5 ?
H16D C16A H16E . . 109.5 ?
H16D C16A H16F . . 109.5 ?
H16E C16A H16F . . 109.5 ?
N10A C17A H17D . . 109.5 ?
N10A C17A H17E . . 109.5 ?
N10A C17A H17F . . 109.5 ?
H17D C17A H17E . . 109.5 ?
H17D C17A H17F . . 109.5 ?
H17E C17A H17F . . 109.5 ?
N10A C18A H18D . . 109.5 ?
N10A C18A H18E . . 109.5 ?
N10A C18A H18F . . 109.5 ?
H18D C18A H18E . . 109.5 ?
H18D C18A H18F . . 109.5 ?
H18E C18A H18F . . 109.5 ?
N11A C19A C20A . . 124.8(2) ?
N14A C19A N11A . . 112.32(19) ?
N14A C19A C20A . . 122.8(2) ?
C21A C20A C19A . . 120.0(2) ?
C21A C20A C25A . . 119.7(2) ?
C25A C20A C19A . . 120.3(2) ?
C21A C22A H22A . . 120.0 ?
C21A C22A C23A . . 120.0(2) ?
C23A C22A H22A . . 120.0 ?
C22A C23A H23A . . 120.0 ?
C24A C23A C22A . . 120.1(2) ?
C24A C23A H23A . . 120.0 ?
C23A C24A H24A . . 120.0 ?
C23A C24A C25A . . 120.1(2) ?
C25A C24A H24A . . 120.0 ?
C20A C25A C24A . . 119.9(2) ?
C20A C25A H25A . . 120.1 ?
C24A C25A H25A . . 120.1 ?
N15A C26A C27A . . 123.7(2) ?
N18A C26A N15A . . 111.9(2) ?
N18A C26A C27A . . 124.4(2) ?
C28A C27A C26A . . 121.5(2) ?
C28A C27A C32A . . 119.4(2) ?
C32A C27A C26A . . 119.1(2) ?
C27A C28A H28A . . 120.1 ?
C27A C28A C29A . . 119.7(3) ?
C29A C28A H28A . . 120.1 ?
C28A C29A H29A . . 119.8 ?
C30A C29A C28A . . 120.4(3) ?
C30A C29A H29A . . 119.8 ?
C29A C30A H30A . . 119.8 ?
C29A C30A C31A . . 120.5(3) ?
C31A C30A H30A . . 119.8 ?
C30A C31A H31A . . 120.4 ?
C30A C31A C32A . . 119.1(3) ?
C32A C31A H31A . . 120.4 ?
C27A C32A H32A . . 119.6 ?
C31A C32A C27A . . 120.8(3) ?
C31A C32A H32A . . 119.6 ?
N19A C33A C34A . . 124.5(2) ?
N22A C33A N19A . . 111.8(2) ?
N22A C33A C34A . . 123.7(2) ?
C35A C34A C33A . . 121.4(2) ?
C35A C34A C39A . . 119.5(2) ?
C39A C34A C33A . . 119.1(2) ?
C34A C35A H35A . . 119.9 ?
C34A C35A C36A . . 120.2(3) ?
C36A C35A H35A . . 119.9 ?
C35A C36A H36A . . 119.8 ?
C37A C36A C35A . . 120.3(3) ?
C37A C36A H36A . . 119.8 ?
C36A C37A H37A . . 120.1 ?
C36A C37A C38A . . 119.9(3) ?
C38A C37A H37A . . 120.1 ?
C37A C38A H38A . . 119.9 ?
C37A C38A C39A . . 120.3(3) ?
C39A C38A H38A . . 119.9 ?
C34A C39A C38A . . 119.8(3) ?
C34A C39A H39A . . 120.1 ?
C38A C39A H39A . . 120.1 ?
N23A C40A N26A . . 109.8(2) ?
N23A C40A C41A . . 126.3(2) ?
N26A C40A C41A . . 123.9(2) ?
C42A C41A C40A . . 120.2(2) ?
C46A C41A C40A . . 120.8(2) ?
C46A C41A C42A . . 119.0(2) ?
C41A C42A H42A . . 119.9 ?
C43A C42A C41A . . 120.2(3) ?
C43A C42A H42A . . 119.9 ?
C42A C43A H43A . . 119.7 ?
C42A C43A C44A . . 120.6(3) ?
C44A C43A H43A . . 119.7 ?
C43A C44A H44A . . 120.1 ?
C45A C44A C43A . . 119.8(3) ?
C45A C44A H44A . . 120.1 ?
C44A C45A H45A . . 120.1 ?
C44A C45A C46A . . 119.7(3) ?
C46A C45A H45A . . 120.1 ?
C41A C46A H46A . . 119.6 ?
C45A C46A C41A . . 120.7(2) ?
C45A C46A H46A . . 119.6 ?
N27A C47A H47D . . 109.5 ?
N27A C47A H47E . . 109.5 ?
N27A C47A H47F . . 109.5 ?
H47D C47A H47E . . 109.5 ?
H47D C47A H47F . . 109.5 ?
H47E C47A H47F . . 109.5 ?
N27A C48A H48D . . 109.5 ?
N27A C48A H48E . . 109.5 ?
N27A C48A H48F . . 109.5 ?
H48D C48A H48E . . 109.5 ?
H48D C48A H48F . . 109.5 ?
H48E C48A H48F . . 109.5 ?
N28A C49A H49D . . 109.5 ?
N28A C49A H49E . . 109.5 ?
N28A C49A H49F . . 109.5 ?
H49D C49A H49E . . 109.5 ?
H49D C49A H49F . . 109.5 ?
H49E C49A H49F . . 109.5 ?
N28A C50A H50D . . 109.5 ?
N28A C50A H50E . . 109.5 ?
N28A C50A H50F . . 109.5 ?
H50D C50A H50E . . 109.5 ?
H50D C50A H50F . . 109.5 ?
H50E C50A H50F . . 109.5 ?
Cl1 C25S H25B . . 109.5 ?
Cl1 C25S H25C . . 109.5 ?
Cl2 C25S Cl1 . . 110.9(6) ?
Cl2 C25S H25B . . 109.5 ?
Cl2 C25S H25C . . 109.5 ?
H25B C25S H25C . . 108.0 ?
Cl3 C26S H26A . . 108.7 ?
Cl3 C26S H26B . . 108.7 ?
Cl4 C26S Cl3 . . 114.2(5) ?
Cl4 C26S H26A . . 108.7 ?
Cl4 C26S H26B . . 108.7 ?
H26A C26S H26B . . 107.6 ?
C2S C1S H1S . . 119.7 ?
C6S C1S H1S . . 119.7 ?
C6S C1S C2S . . 120.7(3) ?
C1S C2S H2S . . 120.2 ?
C3S C2S C1S . . 119.5(3) ?
C3S C2S H2S . . 120.2 ?
C2S C3S H3S . . 119.9 ?
C2S C3S C4S . . 120.2(3) ?
C4S C3S H3S . . 119.9 ?
C3S C4S H4S . . 120.1 ?
C5S C4S C3S . . 119.8(3) ?
C5S C4S H4S . . 120.1 ?
C4S C5S H5S . . 119.9 ?
C6S C5S C4S . . 120.2(3) ?
C6S C5S H5S . . 119.9 ?
C1S C6S C5S . . 119.7(3) ?
C1S C6S H6S . . 120.2 ?
C5S C6S H6S . . 120.2 ?
C8S C7S H7S . . 120.0 ?
C8S C7S C12S . . 120.0 ?
C12S C7S H7S . . 120.0 ?
C7S C8S H8S . . 120.0 ?
C7S C8S C9S . . 120.0 ?
C9S C8S H8S . . 120.0 ?
C8S C9S H9S . . 120.0 ?
C10S C9S C8S . . 120.0 ?
C10S C9S H9S . . 120.0 ?
C9S C10S H10S . . 120.0 ?
C9S C10S C11S . . 120.0 ?
C11S C10S H10S . . 120.0 ?
C10S C11S H11S . . 120.0 ?
C10S C11S C12S . . 120.0 ?
C12S C11S H11S . . 120.0 ?
C7S C12S H12S . . 120.0 ?
C11S C12S C7S . . 120.0 ?
C11S C12S H12S . . 120.0 ?
C14S C13S H13S . . 120.0 ?
C14S C13S C18S . . 120.0 ?
C18S C13S H13S . . 120.0 ?
C13S C14S H14S . . 120.0 ?
C15S C14S C13S . . 120.0 ?
C15S C14S H14S . . 120.0 ?
C14S C15S H15S . . 120.0 ?
C14S C15S C16S . . 120.0 ?
C16S C15S H15S . . 120.0 ?
C15S C16S H16S . . 120.0 ?
C17S C16S C15S . . 120.0 ?
C17S C16S H16S . . 120.0 ?
C16S C17S H17S . . 120.0 ?
C16S C17S C18S . . 120.0 ?
C18S C17S H17S . . 120.0 ?
C13S C18S H18S . . 120.0 ?
C17S C18S C13S . . 120.0 ?
C17S C18S H18S . . 120.0 ?
C20S C19S H19S . . 120.0 ?
C20S C19S C24S . . 120.0 ?
C24S C19S H19S . . 120.0 ?
C19S C20S H20S . . 120.0 ?
C19S C20S C21S . . 120.0 ?
C21S C20S H20S . . 120.0 ?
C20S C21S H21S . . 120.0 ?
C22S C21S C20S . . 120.0 ?
C22S C21S H21S . . 120.0 ?
C21S C22S H22S . . 120.0 ?
C23S C22S C21S . . 120.0 ?
C23S C22S H22S . . 120.0 ?
C22S C23S H23S . . 120.0 ?
C22S C23S C24S . . 120.0 ?
C24S C23S H23S . . 120.0 ?
C19S C24S H24S . . 120.0 ?
C23S C24S C19S . . 120.0 ?
C23S C24S H24S . . 120.0 ?

loop_
_geom_bond_atom_site_label_1
_geom_bond_atom_site_label_2
_geom_bond_site_symmetry_2
_geom_bond_distance
_geom_bond_publ_flag
Zr1 N2 . 2.2935(18) y
Zr1 N6 . 2.3340(19) y
Zr1 N9 . 1.9798(19) y
Zr1 N10 . 2.4073(19) y
Zr1 N12 . 2.3829(18) y
Zr1 N16 . 2.3741(18) y
Zr1 N20 . 2.3699(19) y
Zr2 N13 . 2.3115(19) y
Zr2 N17 . 2.3085(17) y
Zr2 N21 . 2.3227(18) y
Zr2 N23 . 2.3027(19) y
Zr2 N24 . 2.2238(19) y
Zr2 N27 . 2.3218(19) y
Zr2 N28 . 1.975(2) y
N1 N2 . 1.343(3) ?
N1 C1 . 1.332(3) ?
N2 N3 . 1.328(3) ?
N3 N4 . 1.328(3) ?
N4 C1 . 1.343(3) ?
N5 N6 . 1.341(3) ?
N5 C8 . 1.327(3) ?
N6 N7 . 1.333(3) ?
N7 N8 . 1.317(3) ?
N8 C8 . 1.347(3) ?
N9 C15 . 1.463(3) ?
N9 C16 . 1.449(3) ?
N10 H10 . 0.847(16) ?
N10 C17 . 1.484(3) ?
N10 C18 . 1.474(3) ?
N11 N12 . 1.328(3) ?
N11 C19 . 1.341(3) ?
N12 N13 . 1.316(3) ?
N13 N14 . 1.328(3) ?
N14 C19 . 1.336(3) ?
N15 N16 . 1.332(2) ?
N15 C26 . 1.342(3) ?
N16 N17 . 1.325(2) ?
N17 N18 . 1.326(2) ?
N18 C26 . 1.335(3) ?
N19 N20 . 1.325(3) ?
N19 C33 . 1.338(3) ?
N20 N21 . 1.325(2) ?
N21 N22 . 1.336(3) ?
N22 C33 . 1.333(3) ?
N23 N24 . 1.349(3) ?
N23 C40 . 1.338(3) ?
N24 N25 . 1.307(3) ?
N25 N26 . 1.331(3) ?
N26 C40 . 1.348(3) ?
N27 H27 . 0.843(16) ?
N27 C47 . 1.485(3) ?
N27 C48 . 1.484(3) ?
N28 C49 . 1.457(3) ?
N28 C50 . 1.463(3) ?
C1 C2 . 1.469(3) ?
C2 C3 . 1.386(4) ?
C2 C7 . 1.394(3) ?
C3 H3 . 0.9500 ?
C3 C4 . 1.387(4) ?
C4 H4 . 0.9500 ?
C4 C5 . 1.385(4) ?
C5 H5 . 0.9500 ?
C5 C6 . 1.374(4) ?
C6 H6 . 0.9500 ?
C6 C7 . 1.387(4) ?
C7 H7 . 0.9500 ?
C8 C9 . 1.459(3) ?
C9 C10 . 1.392(4) ?
C9 C14 . 1.389(3) ?
C10 H10A . 0.9500 ?
C10 C11 . 1.380(4) ?
C11 H11 . 0.9500 ?
C11 C12 . 1.377(4) ?
C12 H12 . 0.9500 ?
C12 C13 . 1.384(4) ?
C13 H13 . 0.9500 ?
C13 C14 . 1.379(4) ?
C14 H14 . 0.9500 ?
C15 H15A . 0.9800 ?
C15 H15B . 0.9800 ?
C15 H15C . 0.9800 ?
C16 H16A . 0.9800 ?
C16 H16B . 0.9800 ?
C16 H16C . 0.9800 ?
C17 H17A . 0.9800 ?
C17 H17B . 0.9800 ?
C17 H17C . 0.9800 ?
C18 H18A . 0.9800 ?
C18 H18B . 0.9800 ?
C18 H18C . 0.9800 ?
C19 C20 . 1.475(3) ?
C20 C21 . 1.384(4) ?
C20 C25 . 1.390(4) ?
C21 H21 . 0.9500 ?
C21 C22 . 1.389(4) ?
C22 H22 . 0.9500 ?
C22 C23 . 1.365(5) ?
C23 H23 . 0.9500 ?
C23 C24 . 1.382(5) ?
C24 H24 . 0.9500 ?
C24 C25 . 1.381(4) ?
C25 H25 . 0.9500 ?
C26 C27 . 1.464(3) ?
C27 C28 . 1.396(3) ?
C27 C32 . 1.391(3) ?
C28 H28 . 0.9500 ?
C28 C29 . 1.381(3) ?
C29 H29 . 0.9500 ?
C29 C30 . 1.382(3) ?
C30 H30 . 0.9500 ?
C30 C31 . 1.386(3) ?
C31 H31 . 0.9500 ?
C31 C32 . 1.381(3) ?
C32 H32 . 0.9500 ?
C33 C34 . 1.470(3) ?
C34 C35 . 1.379(4) ?
C34 C39 . 1.386(3) ?
C35 H35 . 0.9500 ?
C35 C36 . 1.388(4) ?
C36 H36 . 0.9500 ?
C36 C37 . 1.373(4) ?
C37 H37 . 0.9500 ?
C37 C38 . 1.368(4) ?
C38 H38 . 0.9500 ?
C38 C39 . 1.384(4) ?
C39 H39 . 0.9500 ?
C40 C41 . 1.466(3) ?
C41 C42 . 1.392(3) ?
C41 C46 . 1.392(3) ?
C42 H42 . 0.9500 ?
C42 C43 . 1.379(4) ?
C43 H43 . 0.9500 ?
C43 C44 . 1.377(4) ?
C44 H44 . 0.9500 ?
C44 C45 . 1.384(4) ?
C45 H45 . 0.9500 ?
C45 C46 . 1.380(3) ?
C46 H46 . 0.9500 ?
C47 H47A . 0.9800 ?
C47 H47B . 0.9800 ?
C47 H47C . 0.9800 ?
C48 H48A . 0.9800 ?
C48 H48B . 0.9800 ?
C48 H48C . 0.9800 ?
C49 H49A . 0.9800 ?
C49 H49B . 0.9800 ?
C49 H49C . 0.9800 ?
C50 H50A . 0.9800 ?
C50 H50B . 0.9800 ?
C50 H50C . 0.9800 ?
Zr1A N2A . 2.2856(19) y
Zr1A N6A . 2.3073(19) y
Zr1A N9A . 1.987(2) y
Zr1A N10A . 2.4095(19) y
Zr1A N12A . 2.3907(18) y
Zr1A N16A . 2.3651(19) y
Zr1A N20A . 2.3822(19) y
Zr2A N13A . 2.2969(18) y
Zr2A N17A . 2.336(2) y
Zr2A N21A . 2.3166(19) y
Zr2A N23A . 2.290(2) y
Zr2A N24A . 2.214(2) y
Zr2A N27A . 2.3145(19) y
Zr2A N28A . 1.989(2) y
N1A N2A . 1.338(3) ?
N1A C1A . 1.330(3) ?
N2A N3A . 1.325(3) ?
N3A N4A . 1.330(3) ?
N4A C1A . 1.337(3) ?
N5A N6A . 1.347(3) ?
N5A C8A . 1.332(3) ?
N6A N7A . 1.327(3) ?
N7A N8A . 1.323(3) ?
N8A C8A . 1.348(3) ?
N9A C15A . 1.450(3) ?
N9A C16A . 1.466(3) ?
N10A H10B . 0.847(16) ?
N10A C17A . 1.487(3) ?
N10A C18A . 1.479(3) ?
N11A N12A . 1.327(3) ?
N11A C19A . 1.343(3) ?
N12A N13A . 1.325(3) ?
N13A N14A . 1.335(3) ?
N14A C19A . 1.332(3) ?
N15A N16A . 1.326(3) ?
N15A C26A . 1.337(3) ?
N16A N17A . 1.319(3) ?
N17A N18A . 1.331(3) ?
N18A C26A . 1.336(3) ?
N19A N20A . 1.324(3) ?
N19A C33A . 1.337(3) ?
N20A N21A . 1.324(3) ?
N21A N22A . 1.333(3) ?
N22A C33A . 1.332(3) ?
N23A N24A . 1.350(3) ?
N23A C40A . 1.338(3) ?
N24A N25A . 1.305(3) ?
N25A N26A . 1.332(3) ?
N26A C40A . 1.347(3) ?
N27A H27A . 0.849(16) ?
N27A C47A . 1.485(3) ?
N27A C48A . 1.486(3) ?
N28A C49A . 1.461(3) ?
N28A C50A . 1.461(3) ?
C1A C2A . 1.472(3) ?
C21A H21A . 0.9500 ?
C21A C20A . 1.386(3) ?
C21A C22A . 1.382(3) ?
C2A C3A . 1.388(3) ?
C2A C7A . 1.394(3) ?
C3A H3A . 0.9500 ?
C3A C4A . 1.381(4) ?
C4A H4A . 0.9500 ?
C4A C5A . 1.376(4) ?
C5A H5A . 0.9500 ?
C5A C6A . 1.377(4) ?
C6A H6A . 0.9500 ?
C6A C7A . 1.393(4) ?
C7A H7A . 0.9500 ?
C8A C9A . 1.470(3) ?
C9A C10A . 1.389(3) ?
C9A C14A . 1.391(3) ?
C10A H10C . 0.9500 ?
C10A C11A . 1.384(3) ?
C11A H11A . 0.9500 ?
C11A C12A . 1.379(4) ?
C12A H12A . 0.9500 ?
C12A C13A . 1.375(4) ?
C13A H13A . 0.9500 ?
C13A C14A . 1.390(4) ?
C14A H14A . 0.9500 ?
C15A H15D . 0.9800 ?
C15A H15E . 0.9800 ?
C15A H15F . 0.9800 ?
C16A H16D . 0.9800 ?
C16A H16E . 0.9800 ?
C16A H16F . 0.9800 ?
C17A H17D . 0.9800 ?
C17A H17E . 0.9800 ?
C17A H17F . 0.9800 ?
C18A H18D . 0.9800 ?
C18A H18E . 0.9800 ?
C18A H18F . 0.9800 ?
C19A C20A . 1.467(3) ?
C20A C25A . 1.389(3) ?
C22A H22A . 0.9500 ?
C22A C23A . 1.385(4) ?
C23A H23A . 0.9500 ?
C23A C24A . 1.379(4) ?
C24A H24A . 0.9500 ?
C24A C25A . 1.389(3) ?
C25A H25A . 0.9500 ?
C26A C27A . 1.466(3) ?
C27A C28A . 1.380(4) ?
C27A C32A . 1.386(4) ?
C28A H28A . 0.9500 ?
C28A C29A . 1.384(4) ?
C29A H29A . 0.9500 ?
C29A C30A . 1.374(5) ?
C30A H30A . 0.9500 ?
C30A C31A . 1.378(5) ?
C31A H31A . 0.9500 ?
C31A C32A . 1.383(4) ?
C32A H32A . 0.9500 ?
C33A C34A . 1.472(3) ?
C34A C35A . 1.370(4) ?
C34A C39A . 1.386(4) ?
C35A H35A . 0.9500 ?
C35A C36A . 1.390(4) ?
C36A H36A . 0.9500 ?
C36A C37A . 1.367(4) ?
C37A H37A . 0.9500 ?
C37A C38A . 1.369(4) ?
C38A H38A . 0.9500 ?
C38A C39A . 1.391(4) ?
C39A H39A . 0.9500 ?
C40A C41A . 1.462(4) ?
C41A C42A . 1.392(3) ?
C41A C46A . 1.385(4) ?
C42A H42A . 0.9500 ?
C42A C43A . 1.371(4) ?
C43A H43A . 0.9500 ?
C43A C44A . 1.384(4) ?
C44A H44A . 0.9500 ?
C44A C45A . 1.380(4) ?
C45A H45A . 0.9500 ?
C45A C46A . 1.384(4) ?
C46A H46A . 0.9500 ?
C47A H47D . 0.9800 ?
C47A H47E . 0.9800 ?
C47A H47F . 0.9800 ?
C48A H48D . 0.9800 ?
C48A H48E . 0.9800 ?
C48A H48F . 0.9800 ?
C49A H49D . 0.9800 ?
C49A H49E . 0.9800 ?
C49A H49F . 0.9800 ?
C50A H50D . 0.9800 ?
C50A H50E . 0.9800 ?
C50A H50F . 0.9800 ?
Cl1 C25S . 1.736(11) ?
Cl2 C25S . 1.732(11) ?
C25S H25B . 0.9900 ?
C25S H25C . 0.9900 ?
Cl3 C26S . 1.735(7) ?
Cl4 C26S . 1.705(7) ?
C26S H26A . 0.9900 ?
C26S H26B . 0.9900 ?
C1S H1S . 0.9500 ?
C1S C2S . 1.383(4) ?
C1S C6S . 1.363(5) ?
C2S H2S . 0.9500 ?
C2S C3S . 1.363(4) ?
C3S H3S . 0.9500 ?
C3S C4S . 1.378(5) ?
C4S H4S . 0.9500 ?
C4S C5S . 1.376(5) ?
C5S H5S . 0.9500 ?
C5S C6S . 1.372(5) ?
C6S H6S . 0.9500 ?
C7S H7S . 0.9500 ?
C7S C8S . 1.3900 ?
C7S C12S . 1.3900 ?
C8S H8S . 0.9500 ?
C8S C9S . 1.3900 ?
C9S H9S . 0.9500 ?
C9S C10S . 1.3900 ?
C10S H10S . 0.9500 ?
C10S C11S . 1.3900 ?
C11S H11S . 0.9500 ?
C11S C12S . 1.3900 ?
C12S H12S . 0.9500 ?
C13S H13S . 0.9500 ?
C13S C14S . 1.3900 ?
C13S C18S . 1.3900 ?
C14S H14S . 0.9500 ?
C14S C15S . 1.3900 ?
C15S H15S . 0.9500 ?
C15S C16S . 1.3900 ?
C16S H16S . 0.9500 ?
C16S C17S . 1.3900 ?
C17S H17S . 0.9500 ?
C17S C18S . 1.3900 ?
C18S H18S . 0.9500 ?
C19S H19S . 0.9500 ?
C19S C20S . 1.3900 ?
C19S C24S . 1.3900 ?
C20S H20S . 0.9500 ?
C20S C21S . 1.3900 ?
C21S H21S . 0.9500 ?
C21S C22S . 1.3900 ?
C22S H22S . 0.9500 ?
C22S C23S . 1.3900 ?
C23S H23S . 0.9500 ?
C23S C24S . 1.3900 ?
C24S H24S . 0.9500 ?

loop_
_geom_hbond_atom_site_label_D
_geom_hbond_atom_site_label_H
_geom_hbond_atom_site_label_A
_geom_hbond_site_symmetry_A
_geom_hbond_distance_DH
_geom_hbond_distance_HA
_geom_hbond_distance_DA
_geom_hbond_angle_DHA
_geom_hbond_publ_flag
N10 H10 N5 . 0.847(16) 1.961(19) 2.732(3) 151(2) yes
N27 H27 N22 . 0.843(16) 2.35(2) 2.965(3) 130(2) yes
N10A H10B N5A . 0.847(16) 2.16(2) 2.902(3) 145(2) yes
N27A H27A N22A . 0.849(16) 2.33(2) 2.940(3) 129(2) yes

loop_
_geom_torsion_atom_site_label_1
_geom_torsion_atom_site_label_2
_geom_torsion_atom_site_label_3
_geom_torsion_atom_site_label_4
_geom_torsion_site_symmetry_1
_geom_torsion_site_symmetry_2
_geom_torsion_site_symmetry_3
_geom_torsion_site_symmetry_4
_geom_torsion
_geom_torsion_publ_flag
Zr1 N2 N3 N4 . . . . 172.54(14) ?
Zr1 N6 N7 N8 . . . . -158.33(15) ?
Zr1 N12 N13 Zr2 . . . . -18.5(3) ?
Zr1 N12 N13 N14 . . . . 174.03(13) ?
Zr1 N16 N17 Zr2 . . . . 26.3(3) ?
Zr1 N16 N17 N18 . . . . -170.36(14) ?
Zr1 N20 N21 Zr2 . . . . 16.6(3) ?
Zr1 N20 N21 N22 . . . . -177.97(14) ?
Zr2 N13 N14 C19 . . . . -172.49(14) ?
Zr2 N17 N18 C26 . . . . 166.46(14) ?
Zr2 N21 N22 C33 . . . . 167.53(13) ?
Zr2 N23 N24 N25 . . . . 173.82(19) ?
N1 N2 N3 N4 . . . . -0.5(2) ?
N1 C1 C2 C3 . . . . -10.5(4) ?
N1 C1 C2 C7 . . . . 169.5(2) ?
N2 N1 C1 N4 . . . . 0.1(2) ?
N2 N1 C1 C2 . . . . 179.4(2) ?
N2 N3 N4 C1 . . . . 0.5(2) ?
N3 N4 C1 N1 . . . . -0.4(3) ?
N3 N4 C1 C2 . . . . -179.6(2) ?
N4 C1 C2 C3 . . . . 168.7(2) ?
N4 C1 C2 C7 . . . . -11.3(4) ?
N5 N6 N7 N8 . . . . 0.3(2) ?
N5 C8 C9 C10 . . . . 155.0(3) ?
N5 C8 C9 C14 . . . . -22.7(4) ?
N6 N5 C8 N8 . . . . 1.3(3) ?
N6 N5 C8 C9 . . . . -176.4(2) ?
N6 N7 N8 C8 . . . . 0.5(3) ?
N7 N8 C8 N5 . . . . -1.2(3) ?
N7 N8 C8 C9 . . . . 176.5(2) ?
N8 C8 C9 C10 . . . . -22.4(4) ?
N8 C8 C9 C14 . . . . 159.8(2) ?
N11 N12 N13 Zr2 . . . . 168.14(18) ?
N11 N12 N13 N14 . . . . 0.7(2) ?
N11 C19 C20 C21 . . . . -6.1(4) ?
N11 C19 C20 C25 . . . . 175.3(2) ?
N12 N11 C19 N14 . . . . 0.7(2) ?
N12 N11 C19 C20 . . . . -178.0(2) ?
N12 N13 N14 C19 . . . . -0.2(2) ?
N13 N14 C19 N11 . . . . -0.3(2) ?
N13 N14 C19 C20 . . . . 178.5(2) ?
N14 C19 C20 C21 . . . . 175.3(3) ?
N14 C19 C20 C25 . . . . -3.3(4) ?
N15 N16 N17 Zr2 . . . . -163.00(15) ?
N15 N16 N17 N18 . . . . 0.4(2) ?
N15 C26 C27 C28 . . . . 168.6(2) ?
N15 C26 C27 C32 . . . . -12.3(3) ?
N16 N15 C26 N18 . . . . -0.4(2) ?
N16 N15 C26 C27 . . . . 177.5(2) ?
N16 N17 N18 C26 . . . . -0.6(2) ?
N17 N18 C26 N15 . . . . 0.6(2) ?
N17 N18 C26 C27 . . . . -177.3(2) ?
N18 C26 C27 C28 . . . . -13.7(3) ?
N18 C26 C27 C32 . . . . 165.4(2) ?
N19 N20 N21 Zr2 . . . . -165.14(14) ?
N19 N20 N21 N22 . . . . 0.3(2) ?
N19 C33 C34 C35 . . . . -9.1(4) ?
N19 C33 C34 C39 . . . . 172.0(2) ?
N20 N19 C33 N22 . . . . 0.1(2) ?
N20 N19 C33 C34 . . . . 177.9(2) ?
N20 N21 N22 C33 . . . . -0.3(2) ?
N21 N22 C33 N19 . . . . 0.1(2) ?
N21 N22 C33 C34 . . . . -177.77(19) ?
N22 C33 C34 C35 . . . . 168.5(2) ?
N22 C33 C34 C39 . . . . -10.4(3) ?
N23 N24 N25 N26 . . . . 0.2(3) ?
N23 C40 C41 C42 . . . . -176.3(2) ?
N23 C40 C41 C46 . . . . 5.3(4) ?
N24 N23 C40 N26 . . . . 0.1(3) ?
N24 N23 C40 C41 . . . . -177.8(2) ?
N24 N25 N26 C40 . . . . -0.1(3) ?
N25 N26 C40 N23 . . . . 0.0(3) ?
N25 N26 C40 C41 . . . . 178.0(2) ?
N26 C40 C41 C42 . . . . 6.0(4) ?
N26 C40 C41 C46 . . . . -172.4(2) ?
C1 N1 N2 Zr1 . . . . -172.68(14) ?
C1 N1 N2 N3 . . . . 0.3(2) ?
C1 C2 C3 C4 . . . . 179.7(2) ?
C1 C2 C7 C6 . . . . -180.0(2) ?
C2 C3 C4 C5 . . . . 0.4(4) ?
C3 C2 C7 C6 . . . . 0.0(4) ?
C3 C4 C5 C6 . . . . -0.3(4) ?
C4 C5 C6 C7 . . . . 0.0(4) ?
C5 C6 C7 C2 . . . . 0.1(4) ?
C7 C2 C3 C4 . . . . -0.2(4) ?
C8 N5 N6 Zr1 . . . . 157.72(15) ?
C8 N5 N6 N7 . . . . -1.0(2) ?
C8 C9 C10 C11 . . . . -177.8(3) ?
C8 C9 C14 C13 . . . . 178.7(2) ?
C9 C10 C11 C12 . . . . -0.7(5) ?
C10 C9 C14 C13 . . . . 1.0(4) ?
C10 C11 C12 C13 . . . . 0.5(5) ?
C11 C12 C13 C14 . . . . 0.4(4) ?
C12 C13 C14 C9 . . . . -1.2(4) ?
C14 C9 C10 C11 . . . . 0.0(4) ?
C19 N11 N12 Zr1 . . . . -173.71(14) ?
C19 N11 N12 N13 . . . . -0.8(2) ?
C19 C20 C21 C22 . . . . -179.0(3) ?
C19 C20 C25 C24 . . . . 179.3(3) ?
C20 C21 C22 C23 . . . . -0.2(5) ?
C21 C20 C25 C24 . . . . 0.7(4) ?
C21 C22 C23 C24 . . . . 0.4(6) ?
C22 C23 C24 C25 . . . . 0.0(5) ?
C23 C24 C25 C20 . . . . -0.5(5) ?
C25 C20 C21 C22 . . . . -0.3(5) ?
C26 N15 N16 Zr1 . . . . 171.73(13) ?
C26 N15 N16 N17 . . . . 0.0(2) ?
C26 C27 C28 C29 . . . . 179.2(2) ?
C26 C27 C32 C31 . . . . -178.8(2) ?
C27 C28 C29 C30 . . . . 0.1(4) ?
C28 C27 C32 C31 . . . . 0.3(3) ?
C28 C29 C30 C31 . . . . -0.5(4) ?
C29 C30 C31 C32 . . . . 0.9(4) ?
C30 C31 C32 C27 . . . . -0.8(4) ?
C32 C27 C28 C29 . . . . 0.0(3) ?
C33 N19 N20 Zr1 . . . . 178.37(13) ?
C33 N19 N20 N21 . . . . -0.2(2) ?
C33 C34 C35 C36 . . . . -178.9(3) ?
C33 C34 C39 C38 . . . . 178.3(2) ?
C34 C35 C36 C37 . . . . 0.9(5) ?
C35 C34 C39 C38 . . . . -0.6(4) ?
C35 C36 C37 C38 . . . . -1.1(6) ?
C36 C37 C38 C39 . . . . 0.5(5) ?
C37 C38 C39 C34 . . . . 0.4(4) ?
C39 C34 C35 C36 . . . . 0.0(4) ?
C40 N23 N24 Zr2 . . . . -173.99(16) ?
C40 N23 N24 N25 . . . . -0.2(2) ?
C40 C41 C42 C43 . . . . -178.2(2) ?
C40 C41 C46 C45 . . . . 178.9(2) ?
C41 C42 C43 C44 . . . . -0.7(4) ?
C42 C41 C46 C45 . . . . 0.5(4) ?
C42 C43 C44 C45 . . . . 0.5(4) ?
C43 C44 C45 C46 . . . . 0.3(4) ?
C44 C45 C46 C41 . . . . -0.8(4) ?
C46 C41 C42 C43 . . . . 0.2(4) ?
Zr1A N2A N3A N4A . . . . -178.42(14) ?
Zr1A N6A N7A N8A . . . . -169.47(14) ?
Zr1A N12A N13A Zr2A . . . . -28.4(3) ?
Zr1A N12A N13A N14A . . . . 172.70(14) ?
Zr1A N16A N17A Zr2A . . . . 7.3(3) ?
Zr1A N16A N17A N18A . . . . 178.01(14) ?
Zr1A N20A N21A Zr2A . . . . -19.6(3) ?
Zr1A N20A N21A N22A . . . . 170.46(14) ?
Zr2A N13A N14A C19A . . . . -163.67(14) ?
Zr2A N17A N18A C26A . . . . 173.46(14) ?
Zr2A N21A N22A C33A . . . . -171.94(13) ?
Zr2A N23A N24A N25A . . . . -170.44(19) ?
Zr2A N23A C40A N26A . . . . 56.7(9) ?
Zr2A N23A C40A C41A . . . . -124.2(8) ?
Zr2A N24A N25A N26A . . . . -123.9(9) ?
N1A N2A N3A N4A . . . . 0.4(3) ?
N1A C1A C2A C3A . . . . 1.8(4) ?
N1A C1A C2A C7A . . . . -177.6(2) ?
N2A N1A C1A N4A . . . . 0.0(2) ?
N2A N1A C1A C2A . . . . -179.5(2) ?
N2A N3A N4A C1A . . . . -0.4(2) ?
N3A N4A C1A N1A . . . . 0.3(3) ?
N3A N4A C1A C2A . . . . 179.8(2) ?
N4A C1A C2A C3A . . . . -177.6(2) ?
N4A C1A C2A C7A . . . . 3.0(4) ?
N5A N6A N7A N8A . . . . 0.3(3) ?
N5A C8A C9A C10A . . . . 156.5(2) ?
N5A C8A C9A C14A . . . . -21.9(4) ?
N6A N5A C8A N8A . . . . 0.7(3) ?
N6A N5A C8A C9A . . . . -177.4(2) ?
N6A N7A N8A C8A . . . . 0.1(2) ?
N7A N8A C8A N5A . . . . -0.5(3) ?
N7A N8A C8A C9A . . . . 177.6(2) ?
N8A C8A C9A C10A . . . . -21.4(4) ?
N8A C8A C9A C14A . . . . 160.3(2) ?
N11A N12A N13A Zr2A . . . . 158.69(16) ?
N11A N12A N13A N14A . . . . -0.2(2) ?
N11A C19A C20A C21A . . . . 10.1(4) ?
N11A C19A C20A C25A . . . . -171.0(2) ?
N12A N11A C19A N14A . . . . 0.4(3) ?
N12A N11A C19A C20A . . . . -175.9(2) ?
N12A N13A N14A C19A . . . . 0.4(2) ?
N13A N14A C19A N11A . . . . -0.5(3) ?
N13A N14A C19A C20A . . . . 175.9(2) ?
N14A C19A C20A C21A . . . . -165.9(2) ?
N14A C19A C20A C25A . . . . 13.0(4) ?
N15A N16A N17A Zr2A . . . . -171.18(16) ?
N15A N16A N17A N18A . . . . -0.5(2) ?
N15A C26A C27A C28A . . . . -161.6(2) ?
N15A C26A C27A C32A . . . . 16.8(3) ?
N16A N15A C26A N18A . . . . -0.4(2) ?
N16A N15A C26A C27A . . . . 176.6(2) ?
N16A N17A N18A C26A . . . . 0.3(2) ?
N17A N18A C26A N15A . . . . 0.1(2) ?
N17A N18A C26A C27A . . . . -176.8(2) ?
N18A C26A C27A C28A . . . . 15.0(4) ?
N18A C26A C27A C32A . . . . -166.7(2) ?
N19A N20A N21A Zr2A . . . . 170.00(14) ?
N19A N20A N21A N22A . . . . 0.1(2) ?
N19A C33A C34A C35A . . . . 0.3(4) ?
N19A C33A C34A C39A . . . . 179.9(2) ?
N20A N19A C33A N22A . . . . -0.4(2) ?
N20A N19A C33A C34A . . . . -179.8(2) ?
N20A N21A N22A C33A . . . . -0.3(2) ?
N21A N22A C33A N19A . . . . 0.5(2) ?
N21A N22A C33A C34A . . . . 179.9(2) ?
N22A C33A C34A C35A . . . . -179.1(2) ?
N22A C33A C34A C39A . . . . 0.5(3) ?
N23A N24A N25A N26A . . . . 0.0(3) ?
N23A C40A C41A C42A . . . . 176.1(2) ?
N23A C40A C41A C46A . . . . -4.7(4) ?
N24A N23A C40A N26A . . . . 0.5(3) ?
N24A N23A C40A C41A . . . . 179.5(2) ?
N24A N25A N26A C40A . . . . 0.3(3) ?
N25A N26A C40A N23A . . . . -0.5(3) ?
N25A N26A C40A C41A . . . . -179.6(2) ?
N26A C40A C41A C42A . . . . -4.9(4) ?
N26A C40A C41A C46A . . . . 174.3(2) ?
C1A N1A N2A Zr1A . . . . 178.62(14) ?
C1A N1A N2A N3A . . . . -0.2(2) ?
C1A C2A C3A C4A . . . . -179.7(2) ?
C1A C2A C7A C6A . . . . 179.4(2) ?
C21A C20A C25A C24A . . . . -1.6(4) ?
C21A C22A C23A C24A . . . . -1.0(4) ?
C2A C3A C4A C5A . . . . 0.7(4) ?
C3A C2A C7A C6A . . . . 0.0(4) ?
C3A C4A C5A C6A . . . . -0.8(4) ?
C4A C5A C6A C7A . . . . 0.5(4) ?
C5A C6A C7A C2A . . . . -0.1(4) ?
C7A C2A C3A C4A . . . . -0.3(4) ?
C8A N5A N6A Zr1A . . . . 169.77(14) ?
C8A N5A N6A N7A . . . . -0.6(2) ?
C8A C9A C10A C11A . . . . -176.9(2) ?
C8A C9A C14A C13A . . . . 177.7(2) ?
C9A C10A C11A C12A . . . . -0.7(4) ?
C10A C9A C14A C13A . . . . -0.6(4) ?
C10A C11A C12A C13A . . . . -1.0(4) ?
C11A C12A C13A C14A . . . . 1.8(4) ?
C12A C13A C14A C9A . . . . -1.0(4) ?
C14A C9A C10A C11A . . . . 1.5(4) ?
C19A N11A N12A Zr1A . . . . -173.70(14) ?
C19A N11A N12A N13A . . . . -0.1(2) ?
C19A C20A C25A C24A . . . . 179.5(2) ?
C20A C21A C22A C23A . . . . -0.8(4) ?
C22A C21A C20A C19A . . . . -179.0(2) ?
C22A C21A C20A C25A . . . . 2.1(4) ?
C22A C23A C24A C25A . . . . 1.5(4) ?
C23A C24A C25A C20A . . . . -0.2(4) ?
C26A N15A N16A Zr1A . . . . -178.14(14) ?
C26A N15A N16A N17A . . . . 0.5(2) ?
C26A C27A C28A C29A . . . . 178.1(3) ?
C26A C27A C32A C31A . . . . -177.5(2) ?
C27A C28A C29A C30A . . . . -0.9(5) ?
C28A C27A C32A C31A . . . . 0.9(4) ?
C28A C29A C30A C31A . . . . 1.5(5) ?
C29A C30A C31A C32A . . . . -0.9(5) ?
C30A C31A C32A C27A . . . . -0.3(4) ?
C32A C27A C28A C29A . . . . -0.2(4) ?
C33A N19A N20A Zr1A . . . . -171.93(13) ?
C33A N19A N20A N21A . . . . 0.2(2) ?
C33A C34A C35A C36A . . . . -179.6(3) ?
C33A C34A C39A C38A . . . . 179.3(3) ?
C34A C35A C36A C37A . . . . 0.1(5) ?
C35A C34A C39A C38A . . . . -1.1(4) ?
C35A C36A C37A C38A . . . . -0.6(5) ?
C36A C37A C38A C39A . . . . 0.2(5) ?
C37A C38A C39A C34A . . . . 0.6(5) ?
C39A C34A C35A C36A . . . . 0.8(4) ?
C40A N23A N24A Zr2A . . . . 170.16(17) ?
C40A N23A N24A N25A . . . . -0.3(3) ?
C40A C41A C42A C43A . . . . 178.6(2) ?
C40A C41A C46A C45A . . . . -179.2(2) ?
C41A C42A C43A C44A . . . . 0.8(4) ?
C42A C41A C46A C45A . . . . 0.0(4) ?
C42A C43A C44A C45A . . . . -0.5(4) ?
C43A C44A C45A C46A . . . . -0.1(4) ?
C44A C45A C46A C41A . . . . 0.3(4) ?
C46A C41A C42A C43A . . . . -0.5(4) ?
C1S C2S C3S C4S . . . . 0.4(4) ?
C2S C1S C6S C5S . . . . 0.0(4) ?
C2S C3S C4S C5S . . . . 0.6(4) ?
C3S C4S C5S C6S . . . . -1.3(4) ?
C4S C5S C6S C1S . . . . 1.0(4) ?
C6S C1S C2S C3S . . . . -0.7(4) ?
C7S C8S C9S C10S . . . . 0.0 ?
C8S C7S C12S C11S . . . . 0.0 ?
C8S C9S C10S C11S . . . . 0.0 ?
C9S C10S C11S C12S . . . . 0.0 ?
C10S C11S C12S C7S . . . . 0.0 ?
C12S C7S C8S C9S . . . . 0.0 ?
C13S C14S C15S C16S . . . . 0.0 ?
C14S C13S C18S C17S . . . . 0.0 ?
C14S C15S C16S C17S . . . . 0.0 ?
C15S C16S C17S C18S . . . . 0.0 ?
C16S C17S C18S C13S . . . . 0.0 ?
C18S C13S C14S C15S . . . . 0.0 ?
C19S C20S C21S C22S . . . . 0.0 ?
C20S C19S C24S C23S . . . . 0.0 ?
C20S C21S C22S C23S . . . . 0.0 ?
C21S C22S C23S C24S . . . . 0.0 ?
C22S C23S C24S C19S . . . . 0.0 ?
C24S C19S C20S C21S . . . . 0.0 ?
